data_4514658
loop_
_publ_author_name
'Paulson, Erik R.'
'Moore, Curtis E.'
'Rheingold, Arnold L.'
'Pullman, David P.'
'Sindewald, Ryan W.'
'Cooksy, Andrew L.'
'Grotjahn, Douglas B.'

_publ_section_title
;
 Dynamic \p-Bonding of Imidazolyl Substituent in a Formally 16-Electron
 Cp*Ru(\k2-P,N)+ Catalyst Allows Dramatic Rate Increases in (E)-Selective
 Monoisomerization of Alkenes
;
_journal_issue 8
_journal_name_full 'ACS Catalysis'
_journal_page_first 7217
_journal_paper_doi 10.1021/acscatal.8b04345
_journal_volume 9
_journal_year 2019
_chemical_formula_moiety 'C40 H48 Cl4 F12 Ru4'
_chemical_formula_sum 'C40 H48 Cl4 F12 Ru4'
_chemical_formula_weight 1302.86
_space_group_crystal_system triclinic
_space_group_IT_number 2
_space_group_name_Hall '-P 1'
_space_group_name_H-M_alt 'P -1'
_symmetry_space_group_name_Hall '-P 1'
_symmetry_space_group_name_H-M 'P -1'
_atom_sites_solution_hydrogens geom
_atom_sites_solution_primary direct
_audit_creation_date 2018-10-22
_audit_creation_method
;
Olex2 1.2
(compiled 2018.05.29 svn.r3508 for OlexSys, GUI svn.r5506)
;
_cell_angle_alpha 114.576(2)
_cell_angle_beta 96.8470(10)
_cell_angle_gamma 99.3550(10)
_cell_formula_units_Z 4
_cell_length_a 11.6853(6)
_cell_length_b 20.7278(10)
_cell_length_c 21.1082(10)
_cell_measurement_reflns_used 9354
_cell_measurement_temperature 100
_cell_measurement_theta_max 28.32
_cell_measurement_theta_min 2.23
_cell_volume 4487.1(4)
_computing_molecular_graphics 'Olex2 (Dolomanov et al., 2009)'
_computing_publication_material 'Olex2 (Dolomanov et al., 2009)'
_computing_structure_refinement 'XL (Sheldrick, 2008)'
_computing_structure_solution 'ShelXT (Sheldrick, 2015)'
_diffrn_ambient_temperature 100
_diffrn_detector 'Bruker APEX-II CCD'
_diffrn_detector_area_resol_mean 7.9
_diffrn_detector_type 'CCD Area Detector'
_diffrn_measured_fraction_theta_full 1.000
_diffrn_measured_fraction_theta_max 0.997
_diffrn_measurement_device 'Kappa Four-Circle Diffractometer'
_diffrn_measurement_device_type 'Bruker APEX-II CCD'
_diffrn_measurement_method '\f and \w scans'
_diffrn_radiation_monochromator 'Double Bounce Multilayer Mirrors'
_diffrn_radiation_probe x-ray
_diffrn_radiation_type MoK\a
_diffrn_radiation_wavelength 0.71073
_diffrn_reflns_av_R_equivalents 0.0321
_diffrn_reflns_av_unetI/netI 0.0291
_diffrn_reflns_Laue_measured_fraction_full 1.000
_diffrn_reflns_Laue_measured_fraction_max 0.997
_diffrn_reflns_limit_h_max 15
_diffrn_reflns_limit_h_min -15
_diffrn_reflns_limit_k_max 26
_diffrn_reflns_limit_k_min -27
_diffrn_reflns_limit_l_max 25
_diffrn_reflns_limit_l_min -28
_diffrn_reflns_number 98822
_diffrn_reflns_point_group_measured_fraction_full 1.000
_diffrn_reflns_point_group_measured_fraction_max 0.997
_diffrn_reflns_theta_full 26.000
_diffrn_reflns_theta_max 28.333
_diffrn_reflns_theta_min 1.085
_diffrn_source 'Micro Focus Rotating Anode'
_diffrn_source_type 'Bruker TXS'
_diffrn_standards_number 0
_exptl_absorpt_coefficient_mu 1.638
_exptl_absorpt_correction_T_max 0.0962
_exptl_absorpt_correction_T_min 0.0633
_exptl_absorpt_correction_type multi-scan
_exptl_absorpt_process_details
;
SADABS-2014/5 (Bruker,2014/5) was used for absorption correction.
wR2(int) was 0.0605 before and 0.0424 after correction.
The Ratio of minimum to maximum transmission is 0.6580.
The \l/2 correction factor is 0.00150.
;
_exptl_crystal_colour brown
_exptl_crystal_colour_primary brown
_exptl_crystal_density_diffrn 1.929
_exptl_crystal_description block
_exptl_crystal_F_000 2560
_exptl_crystal_size_max 0.33
_exptl_crystal_size_mid 0.3
_exptl_crystal_size_min 0.27
_refine_diff_density_max 1.377
_refine_diff_density_min -0.886
_refine_diff_density_rms 0.099
_refine_ls_extinction_method none
_refine_ls_goodness_of_fit_ref 1.042
_refine_ls_hydrogen_treatment constr
_refine_ls_matrix_type full
_refine_ls_number_parameters 1113
_refine_ls_number_reflns 22324
_refine_ls_number_restraints 0
_refine_ls_restrained_S_all 1.042
_refine_ls_R_factor_all 0.0397
_refine_ls_R_factor_gt 0.0285
_refine_ls_shift/su_max 0.002
_refine_ls_shift/su_mean 0.000
_refine_ls_structure_factor_coef Fsqd
_refine_ls_weighting_details 'w=1/[\s^2^(Fo^2^)+(0.0189P)^2^+8.9434P] where P=(Fo^2^+2Fc^2^)/3'
_refine_ls_weighting_scheme calc
_refine_ls_wR_factor_gt 0.0601
_refine_ls_wR_factor_ref 0.0654
_reflns_Friedel_coverage 0.000
_reflns_number_gt 18443
_reflns_number_total 22324
_reflns_threshold_expression 'I > 2\s(I)'
_cod_data_source_file cs8b04345_si_002.cif
_cod_data_source_block Rutetramerfig4
_cod_depositor_comments
;
The following automatic conversions were performed:

'_diffrn_radiation_probe' value 'X-ray' changed to 'x-ray' according
to
/home/data/users/saulius/crontab/automatic-downloads/current/ACS/lib/dictionaries/cif_core.dic
dictionary named 'cif_core.dic' version 2.4.2 from 2011-04-26.

Automatic conversion script
Id: cif_fix_values 4973 2017-02-22 13:04:09Z antanas 
;
_cod_database_code 4514658
_shelx_shelxl_version_number 2016/6
_shelx_space_group_comment
;
The symmetry employed for this shelxl refinement is uniquely defined
by the following loop, which should always be used as a source of
symmetry information in preference to the above space-group names.
They are only intended as comments.
;
_shelx_estimated_absorpt_t_max 0.666
_shelx_estimated_absorpt_t_min 0.614
_olex2_refinement_description
;
1. Fixed Uiso
 At 1.5 times of:
  All C(H,H,H) groups
2.a Idealised Me refined as rotating group:
 C018(H01A,H01B,H01C), C01K(H01D,H01E,H01F), C01S(H01G,H01H,H01I), C01X(H01J,
 H01K,H01L), C021(H02A,H02B,H02C), C022(H02D,H02E,H02F), C023(H02G,H02H,H02I),
 C024(H02Z,H,HA), C025(H02,HB,HC), C029(H02J,H02K,H02L), C02A(H02M,H02N,H02O),
 C02F(H02P,H02Q,H02R), C02H(H02S,H02T,H02U), C02L(H02V,H02W,H02X), C02M(H0AA,HD,
 HE), C02P(H1AA,HF,HG), C02R(H02Y,HH,HI), C02S(H2AA,HJ,HK), C02V(H3AA,HL,HM),
 C030(H03M,H03N,H03O), C031(H03P,H03Q,H03R), C032(H03S,H03T,H03U), C033(H03A,
 H03B,H03C), C034(H03V,H03W,H03X), C035(H03Y,HN,HO), C036(H03Z,HP,HQ),
 C037(H03D,H03E,H03F), C038(H03,HR,HS), C039(H03G,H03H,H03I), C03A(H03J,H03K,
 H03L), C03B(H4AA,HT,HU), C03C(H5AA,HV,HW)
;
_olex2_submission_special_instructions 'No special instructions were received'

loop_
_space_group_symop_operation_xyz
'x, y, z'
'-x, -y, -z'

loop_
_atom_site_label
_atom_site_type_symbol
_atom_site_fract_x
_atom_site_fract_y
_atom_site_fract_z
_atom_site_U_iso_or_equiv
_atom_site_adp_type
_atom_site_occupancy
_atom_site_site_symmetry_order
_atom_site_calc_flag
_atom_site_refinement_flags_posn
Ru01 Ru 0.92850(2) 0.24866(2) 0.10366(2) 0.01250(5) Uani 1 1 d .
Ru02 Ru 0.85189(2) 0.15625(2) 0.22127(2) 0.01226(5) Uani 1 1 d .
Ru03 Ru 0.28777(2) 0.76455(2) 0.28646(2) 0.01470(5) Uani 1 1 d .
Ru04 Ru 1.17328(2) 0.21735(2) 0.21146(2) 0.01213(4) Uani 1 1 d .
Ru05 Ru 0.99669(2) 0.35428(2) 0.30655(2) 0.01445(5) Uani 1 1 d .
Ru06 Ru 0.60246(2) 0.83138(2) 0.27514(2) 0.01505(5) Uani 1 1 d .
Ru07 Ru 0.54775(2) 0.73870(2) 0.39394(2) 0.01584(5) Uani 1 1 d .
Ru08 Ru 0.46968(2) 0.62904(2) 0.19367(2) 0.01515(5) Uani 1 1 d .
Cl09 Cl 0.97487(5) 0.14666(3) 0.12895(3) 0.01291(12) Uani 1 1 d .
Cl0A Cl 0.41275(6) 0.74128(4) 0.19432(3) 0.01596(13) Uani 1 1 d .
Cl0B Cl 1.04402(5) 0.23872(3) 0.30266(3) 0.01367(12) Uani 1 1 d .
Cl0C Cl 0.82685(5) 0.26837(3) 0.20675(3) 0.01496(12) Uani 1 1 d .
Cl0D Cl 0.64137(6) 0.72132(4) 0.28795(3) 0.01589(12) Uani 1 1 d .
Cl0E Cl 1.10561(5) 0.32310(3) 0.20434(3) 0.01411(12) Uani 1 1 d .
Cl0F Cl 0.36565(6) 0.66231(4) 0.29842(3) 0.01663(13) Uani 1 1 d .
Cl0G Cl 0.48524(6) 0.83821(4) 0.36881(3) 0.01639(13) Uani 1 1 d .
F00H F 0.61829(17) 0.01997(11) 0.05329(9) 0.0364(5) Uani 1 1 d .
F00I F 1.01103(16) 0.43122(10) 0.13316(10) 0.0299(4) Uani 1 1 d .
F00J F 0.48919(15) 0.02779(11) 0.11897(10) 0.0345(5) Uani 1 1 d .
F00K F 0.57236(16) 0.12236(10) 0.10912(11) 0.0348(5) Uani 1 1 d .
F00L F 0.9349(2) 0.41568(10) 0.02936(10) 0.0397(5) Uani 1 1 d .
F00M F 0.82342(18) 0.41778(10) 0.10369(12) 0.0425(5) Uani 1 1 d .
F00N F 1.22205(17) 0.09570(12) 0.29867(11) 0.0373(5) Uani 1 1 d .
F00O F 1.14876(18) 0.03095(10) 0.18699(11) 0.0384(5) Uani 1 1 d .
F00P F 1.33318(18) 0.04599(12) 0.22779(14) 0.0488(6) Uani 1 1 d .
F00Q F 0.84261(19) 0.84206(14) 0.45471(12) 0.0516(6) Uani 1 1 d .
F00R F 0.6100(2) 0.43676(11) 0.15958(11) 0.0470(6) Uani 1 1 d .
F00S F 0.8634(2) 0.84276(13) 0.14667(14) 0.0584(7) Uani 1 1 d .
F00T F 0.2476(2) 0.83277(16) 0.46428(12) 0.0629(7) Uani 1 1 d .
F00U F 0.8746(2) 0.83700(15) 0.55433(13) 0.0594(7) Uani 1 1 d .
F00V F 0.8029(3) 0.75365(13) 0.16749(15) 0.0683(8) Uani 1 1 d .
F00W F 0.5743(2) 0.50640(14) 0.25771(11) 0.0536(6) Uani 1 1 d .
F00X F 1.2722(2) 0.52025(13) 0.48006(13) 0.0598(7) Uani 1 1 d .
F00Y F 0.7744(2) 0.91003(13) 0.54058(14) 0.0604(7) Uani 1 1 d .
F00Z F 0.7170(2) 0.54569(13) 0.21945(15) 0.0612(7) Uani 1 1 d .
C010 C 1.2735(2) 0.14562(16) 0.15276(15) 0.0181(6) Uani 1 1 d .
F011 F 1.2941(2) 0.42776(14) 0.39382(13) 0.0595(7) Uani 1 1 d .
C012 C 0.8136(2) 0.18848(15) 0.00104(14) 0.0173(6) Uani 1 1 d .
F013 F 0.1266(3) 0.7271(2) 0.41702(17) 0.0820(10) Uani 1 1 d .
C014 C 1.3252(2) 0.21757(17) 0.16416(16) 0.0205(6) Uani 1 1 d .
C015 C 0.7806(2) 0.04312(15) 0.18113(15) 0.0176(6) Uani 1 1 d .
C016 C 0.8986(2) 0.31274(15) 0.05138(14) 0.0174(6) Uani 1 1 d .
F017 F 1.2274(2) 0.41427(19) 0.47770(17) 0.0850(10) Uani 1 1 d .
C018 C 0.7273(3) 0.11593(16) -0.02794(15) 0.0217(6) Uani 1 1 d .
H01A H 0.763152 0.083106 -0.013725 0.033 Uiso 1 1 calc GR
H01B H 0.707238 0.094833 -0.080025 0.033 Uiso 1 1 calc GR
H01C H 0.655239 0.122432 -0.008998 0.033 Uiso 1 1 calc GR
C019 C 0.9888(2) 0.27449(15) 0.02417(14) 0.0166(5) Uani 1 1 d .
C01A C 0.7900(2) 0.25925(15) 0.03683(14) 0.0170(5) Uani 1 1 d .
C01B C 0.6828(3) 0.78493(18) 0.48529(15) 0.0242(6) Uani 1 1 d .
C01C C 1.3601(2) 0.26358(16) 0.23938(16) 0.0206(6) Uani 1 1 d .
F01D F 0.0614(3) 0.8247(2) 0.44138(15) 0.1063(14) Uani 1 1 d .
F01E F 0.6898(3) 0.77559(18) 0.09525(13) 0.0854(10) Uani 1 1 d .
C01F C 1.3287(2) 0.22059(16) 0.27600(15) 0.0189(6) Uani 1 1 d .
C01G C 1.2746(2) 0.14649(15) 0.22154(15) 0.0170(5) Uani 1 1 d .
C01H C 0.9357(2) 0.19800(15) -0.00592(14) 0.0175(6) Uani 1 1 d .
C01I C 0.9158(3) 0.39319(16) 0.08009(16) 0.0230(6) Uani 1 1 d .
C01J C 0.6880(2) 0.13288(16) 0.25018(15) 0.0184(6) Uani 1 1 d .
C01K C 0.6727(3) 0.27238(17) 0.05422(17) 0.0238(6) Uani 1 1 d .
H01D H 0.628967 0.230586 0.058887 0.036 Uiso 1 1 calc GR
H01E H 0.626784 0.278549 0.015979 0.036 Uiso 1 1 calc GR
H01F H 0.685587 0.316606 0.099156 0.036 Uiso 1 1 calc GR
C01L C 0.1938(3) 0.84610(18) 0.33047(18) 0.0299(7) Uani 1 1 d .
C01M C 0.3978(3) 0.51540(15) 0.15025(15) 0.0213(6) Uani 1 1 d .
C01N C 0.6877(2) 0.08107(15) 0.17817(15) 0.0173(5) Uani 1 1 d .
C01O C 0.4977(3) 0.72111(17) 0.48041(15) 0.0212(6) Uani 1 1 d .
C01P C 0.8373(2) 0.07154(15) 0.25457(15) 0.0174(6) Uani 1 1 d .
C01Q C 0.6239(3) 0.89025(17) 0.21422(17) 0.0237(6) Uani 1 1 d .
C01R C 0.1755(3) 0.82240(18) 0.25577(18) 0.0250(7) Uani 1 1 d .
C01S C 0.9941(3) 0.13669(16) -0.03993(15) 0.0211(6) Uani 1 1 d .
H01G H 1.080381 0.155097 -0.025760 0.032 Uiso 1 1 calc GR
H01H H 0.969845 0.115868 -0.091851 0.032 Uiso 1 1 calc GR
H01I H 0.970225 0.098917 -0.024470 0.032 Uiso 1 1 calc GR
C01T C 0.7809(2) 0.12688(16) 0.29651(15) 0.0193(6) Uani 1 1 d .
C01U C 0.5939(3) 0.06338(17) 0.11516(16) 0.0233(6) Uani 1 1 d .
C01V C 0.1518(3) 0.7846(2) 0.34249(17) 0.0310(8) Uani 1 1 d .
C01W C 0.3534(3) 0.54147(16) 0.10164(15) 0.0229(6) Uani 1 1 d .
C01X C 0.3753(3) 0.7009(2) 0.49190(17) 0.0303(7) Uani 1 1 d .
H01J H 0.336947 0.741590 0.500803 0.045 Uiso 1 1 calc GR
H01K H 0.380486 0.690040 0.533005 0.045 Uiso 1 1 calc GR
H01L H 0.328560 0.657691 0.449386 0.045 Uiso 1 1 calc GR
C01Y C 0.5242(3) 0.53143(15) 0.16006(15) 0.0211(6) Uani 1 1 d .
C01Z C 0.6783(3) 0.70805(18) 0.44730(15) 0.0249(7) Uani 1 1 d .
C020 C 0.1048(3) 0.72200(18) 0.2749(2) 0.0309(7) Uani 1 1 d .
C021 C 0.8147(3) -0.01432(16) 0.11967(16) 0.0244(6) Uani 1 1 d .
H02A H 0.815824 0.000098 0.080985 0.037 Uiso 1 1 calc GR
H02B H 0.756819 -0.060906 0.102758 0.037 Uiso 1 1 calc GR
H02C H 0.893578 -0.019659 0.135109 0.037 Uiso 1 1 calc GR
C022 C 1.1121(3) 0.30923(17) 0.02496(16) 0.0226(6) Uani 1 1 d .
H02D H 1.144265 0.352616 0.070568 0.034 Uiso 1 1 calc GR
H02E H 1.110511 0.323429 -0.013948 0.034 Uiso 1 1 calc GR
H02F H 1.162347 0.274391 0.018765 0.034 Uiso 1 1 calc GR
C023 C 1.3494(3) 0.2413(2) 0.10758(19) 0.0325(8) Uani 1 1 d .
H02G H 1.292475 0.209126 0.062893 0.049 Uiso 1 1 calc GR
H02H H 1.430137 0.238555 0.100324 0.049 Uiso 1 1 calc GR
H02I H 1.341517 0.291636 0.122750 0.049 Uiso 1 1 calc GR
C024 C 0.5347(3) 0.86226(19) 0.54863(16) 0.0314(7) Uani 1 1 d .
H02Z H 0.560847 0.898282 0.531426 0.047 Uiso 1 1 calc GR
H H 0.572155 0.881325 0.598976 0.047 Uiso 1 1 calc GR
HA H 0.448336 0.852551 0.543306 0.047 Uiso 1 1 calc GR
C025 C 0.5212(3) 0.58739(18) 0.41396(18) 0.0338(8) Uani 1 1 d .
H02 H 0.441610 0.572098 0.384116 0.051 Uiso 1 1 calc GR
HB H 0.518483 0.573364 0.452825 0.051 Uiso 1 1 calc GR
HC H 0.575425 0.563629 0.385042 0.051 Uiso 1 1 calc GR
C026 C 0.7812(3) 0.88506(17) 0.29077(17) 0.0241(6) Uani 1 1 d .
C027 C 0.1200(3) 0.74559(18) 0.22100(16) 0.0270(7) Uani 1 1 d .
C028 C 1.0685(3) 0.46803(16) 0.35295(17) 0.0276(7) Uani 1 1 d .
C029 C 1.2290(3) 0.08095(18) 0.08117(16) 0.0278(7) Uani 1 1 d .
H02J H 1.159520 0.048538 0.082795 0.042 Uiso 1 1 calc GR
H02K H 1.291516 0.054445 0.068692 0.042 Uiso 1 1 calc GR
H02L H 1.206942 0.097624 0.045276 0.042 Uiso 1 1 calc GR
C02A C 1.3522(3) 0.24755(19) 0.35526(15) 0.0277(7) Uani 1 1 d .
H02M H 1.368364 0.300969 0.378619 0.042 Uiso 1 1 calc GR
H02N H 1.420933 0.231859 0.370180 0.042 Uiso 1 1 calc GR
H02O H 1.282583 0.227441 0.368778 0.042 Uiso 1 1 calc GR
C02B C 0.7916(3) 0.8432(2) 0.50806(18) 0.0359(8) Uani 1 1 d .
C02C C 0.5642(3) 0.66881(18) 0.44445(15) 0.0238(6) Uani 1 1 d .
C02D C 0.7208(3) 0.85542(16) 0.21745(16) 0.0227(6) Uani 1 1 d .
C02E C 0.9875(3) 0.40724(17) 0.41551(16) 0.0292(7) Uani 1 1 d .
C02F C 0.9739(4) 0.3742(2) 0.46587(18) 0.0426(9) Uani 1 1 d .
H02P H 0.890291 0.350613 0.458176 0.064 Uiso 1 1 calc GR
H02Q H 1.000615 0.412557 0.514987 0.064 Uiso 1 1 calc GR
H02R H 1.021701 0.337914 0.457479 0.064 Uiso 1 1 calc GR
C02G C 0.7203(3) 0.93619(16) 0.33280(17) 0.0243(6) Uani 1 1 d .
C02H C 0.8123(3) 0.16917(19) 0.37606(16) 0.0289(7) Uani 1 1 d .
H02S H 0.898386 0.180253 0.392421 0.043 Uiso 1 1 calc GR
H02T H 0.773053 0.140115 0.397386 0.043 Uiso 1 1 calc GR
H02U H 0.785890 0.214809 0.390397 0.043 Uiso 1 1 calc GR
C02I C 0.5697(3) 0.79286(17) 0.50609(15) 0.0233(6) Uani 1 1 d .
C02J C 1.2440(3) 0.08134(17) 0.23384(17) 0.0254(7) Uani 1 1 d .
C02K C 0.5600(3) 0.56714(16) 0.11687(16) 0.0250(6) Uani 1 1 d .
C02L C 0.9358(3) 0.04739(18) 0.28427(17) 0.0254(7) Uani 1 1 d .
H02V H 0.970110 0.017008 0.245429 0.038 Uiso 1 1 calc GR
H02W H 0.904570 0.019074 0.308398 0.038 Uiso 1 1 calc GR
H02X H 0.997155 0.090286 0.318395 0.038 Uiso 1 1 calc GR
C02M C 0.7776(3) 0.6758(2) 0.41753(19) 0.0363(8) Uani 1 1 d .
H0AA H 0.744672 0.626956 0.378213 0.054 Uiso 1 1 calc GR
HD H 0.830891 0.672443 0.454985 0.054 Uiso 1 1 calc GR
HE H 0.821934 0.707039 0.399983 0.054 Uiso 1 1 calc GR
C02N C 0.6237(3) 0.93996(16) 0.28587(17) 0.0238(6) Uani 1 1 d .
C02O C 0.7663(3) 0.8069(2) 0.1567(2) 0.0383(9) Uani 1 1 d .
C02P C 0.3251(3) 0.47713(18) 0.18401(18) 0.0302(7) Uani 1 1 d .
H1AA H 0.363270 0.495344 0.234100 0.045 Uiso 1 1 calc GR
HF H 0.318907 0.424503 0.158926 0.045 Uiso 1 1 calc GR
HG H 0.245584 0.486566 0.181027 0.045 Uiso 1 1 calc GR
C02Q C 0.1465(3) 0.7913(3) 0.4150(2) 0.0546(13) Uani 1 1 d .
C02R C 1.4235(3) 0.34284(18) 0.2728(2) 0.0326(8) Uani 1 1 d .
H02Y H 1.377741 0.369289 0.254393 0.049 Uiso 1 1 calc GR
HH H 1.502226 0.347412 0.261200 0.049 Uiso 1 1 calc GR
HI H 1.431799 0.363469 0.324617 0.049 Uiso 1 1 calc GR
C02S C 0.4448(4) 0.60842(18) 0.03211(17) 0.0365(8) Uani 1 1 d .
H2AA H 0.370350 0.624299 0.030794 0.055 Uiso 1 1 calc GR
HJ H 0.447512 0.573142 -0.015857 0.055 Uiso 1 1 calc GR
HK H 0.511866 0.650750 0.049163 0.055 Uiso 1 1 calc GR
C02T C 1.2208(3) 0.4486(2) 0.43793(19) 0.0391(9) Uani 1 1 d .
C02U C 0.9439(3) 0.45436(17) 0.33486(17) 0.0288(7) Uani 1 1 d .
C02V C 0.7524(3) 0.98116(19) 0.41182(18) 0.0393(9) Uani 1 1 d .
H3AA H 0.680064 0.988551 0.430288 0.059 Uiso 1 1 calc GR
HL H 0.803726 1.028584 0.423306 0.059 Uiso 1 1 calc GR
HM H 0.794356 0.955823 0.433673 0.059 Uiso 1 1 calc GR
C02W C 0.4518(3) 0.57336(16) 0.08140(15) 0.0256(7) Uani 1 1 d .
C02X C 0.8930(3) 0.41724(17) 0.37233(17) 0.0297(7) Uani 1 1 d .
C02Y C 1.0972(3) 0.43872(16) 0.40190(16) 0.0263(7) Uani 1 1 d .
C02Z C 0.6059(3) 0.50615(18) 0.19964(18) 0.0312(7) Uani 1 1 d .
C030 C 0.6823(3) 0.5883(2) 0.1062(2) 0.0401(9) Uani 1 1 d .
H03M H 0.680860 0.616276 0.078499 0.060 Uiso 1 1 calc GR
H03N H 0.710054 0.544244 0.080464 0.060 Uiso 1 1 calc GR
H03O H 0.736004 0.618286 0.152613 0.060 Uiso 1 1 calc GR
C031 C 0.2240(3) 0.53403(19) 0.07485(18) 0.0331(8) Uani 1 1 d .
H03P H 0.180004 0.536373 0.112160 0.050 Uiso 1 1 calc GR
H03Q H 0.192394 0.487092 0.032652 0.050 Uiso 1 1 calc GR
H03R H 0.215688 0.573809 0.062323 0.050 Uiso 1 1 calc GR
C032 C 0.5412(3) 0.98968(18) 0.3090(2) 0.0385(9) Uani 1 1 d .
H03S H 0.469381 0.971472 0.271649 0.058 Uiso 1 1 calc GR
H03T H 0.580486 1.038913 0.317467 0.058 Uiso 1 1 calc GR
H03U H 0.519842 0.991165 0.353013 0.058 Uiso 1 1 calc GR
C033 C 0.6032(3) 0.18107(18) 0.27227(18) 0.0290(7) Uani 1 1 d .
H03A H 0.638318 0.221889 0.319273 0.044 Uiso 1 1 calc GR
H03B H 0.529180 0.152868 0.274511 0.044 Uiso 1 1 calc GR
H03C H 0.586609 0.199980 0.237495 0.044 Uiso 1 1 calc GR
C034 C 0.2457(3) 0.9243(2) 0.3846(2) 0.0521(12) Uani 1 1 d .
H03V H 0.307346 0.925959 0.421441 0.078 Uiso 1 1 calc GR
H03W H 0.182995 0.945479 0.406616 0.078 Uiso 1 1 calc GR
H03X H 0.280347 0.952272 0.361038 0.078 Uiso 1 1 calc GR
C035 C 0.8923(3) 0.8681(2) 0.3179(2) 0.0388(9) Uani 1 1 d .
H03Y H 0.906543 0.888701 0.369939 0.058 Uiso 1 1 calc GR
HN H 0.959826 0.889518 0.303791 0.058 Uiso 1 1 calc GR
HO H 0.882627 0.815095 0.297550 0.058 Uiso 1 1 calc GR
C036 C 0.5368(3) 0.8778(2) 0.14984(19) 0.0380(9) Uani 1 1 d .
H03Z H 0.520802 0.826589 0.114657 0.057 Uiso 1 1 calc GR
HP H 0.569769 0.909248 0.129103 0.057 Uiso 1 1 calc GR
HQ H 0.462778 0.889478 0.163625 0.057 Uiso 1 1 calc GR
C037 C 1.1548(3) 0.50677(19) 0.32540(19) 0.0387(8) Uani 1 1 d .
H03D H 1.227169 0.488549 0.324319 0.058 Uiso 1 1 calc GR
H03E H 1.174384 0.559330 0.356759 0.058 Uiso 1 1 calc GR
H03F H 1.118890 0.497668 0.277172 0.058 Uiso 1 1 calc GR
C038 C 0.0804(4) 0.7004(3) 0.14218(19) 0.0579(13) Uani 1 1 d .
H03 H 0.139639 0.714524 0.118255 0.087 Uiso 1 1 calc GR
HR H 0.004200 0.708499 0.125975 0.087 Uiso 1 1 calc GR
HS H 0.071321 0.648705 0.130685 0.087 Uiso 1 1 calc GR
C039 C 0.7625(3) 0.3930(2) 0.3662(2) 0.0440(10) Uani 1 1 d .
H03G H 0.722843 0.367692 0.315780 0.066 Uiso 1 1 calc GR
H03H H 0.730604 0.435717 0.390564 0.066 Uiso 1 1 calc GR
H03I H 0.748604 0.359874 0.388128 0.066 Uiso 1 1 calc GR
C03A C 0.8740(4) 0.4784(2) 0.2868(2) 0.0419(9) Uani 1 1 d .
H03J H 0.919393 0.481917 0.251777 0.063 Uiso 1 1 calc GR
H03K H 0.859061 0.526150 0.315585 0.063 Uiso 1 1 calc GR
H03L H 0.798214 0.442616 0.262057 0.063 Uiso 1 1 calc GR
C03B C 0.0449(3) 0.6465(2) 0.2618(3) 0.0587(13) Uani 1 1 d .
H4AA H 0.040765 0.612170 0.212210 0.088 Uiso 1 1 calc GR
HT H -0.035465 0.645882 0.270881 0.088 Uiso 1 1 calc GR
HU H 0.090374 0.632004 0.293711 0.088 Uiso 1 1 calc GR
C03C C 0.2024(4) 0.8683(2) 0.2166(2) 0.0504(11) Uani 1 1 d .
H5AA H 0.274738 0.906629 0.243357 0.076 Uiso 1 1 calc GR
HV H 0.136012 0.890597 0.212097 0.076 Uiso 1 1 calc GR
HW H 0.213685 0.837172 0.169096 0.076 Uiso 1 1 calc GR

loop_
_atom_site_aniso_label
_atom_site_aniso_U_11
_atom_site_aniso_U_22
_atom_site_aniso_U_33
_atom_site_aniso_U_23
_atom_site_aniso_U_13
_atom_site_aniso_U_12
Ru01 0.01232(10) 0.01389(10) 0.01155(10) 0.00585(8) 0.00122(8) 0.00410(8)
Ru02 0.01066(9) 0.01382(10) 0.01238(10) 0.00562(8) 0.00291(8) 0.00329(8)
Ru03 0.01407(10) 0.01794(11) 0.01365(10) 0.00725(9) 0.00298(8) 0.00720(9)
Ru04 0.01040(9) 0.01426(10) 0.01265(10) 0.00625(8) 0.00212(8) 0.00474(8)
Ru05 0.01557(10) 0.01272(10) 0.01264(10) 0.00316(8) 0.00171(8) 0.00474(8)
Ru06 0.01528(10) 0.01631(11) 0.01636(11) 0.00830(9) 0.00558(8) 0.00651(9)
Ru07 0.01597(10) 0.02188(12) 0.01103(10) 0.00755(9) 0.00241(8) 0.00768(9)
Ru08 0.01891(11) 0.01469(11) 0.01254(10) 0.00537(9) 0.00306(8) 0.00781(9)
Cl09 0.0129(3) 0.0138(3) 0.0124(3) 0.0058(2) 0.0029(2) 0.0040(2)
Cl0A 0.0188(3) 0.0179(3) 0.0135(3) 0.0076(3) 0.0038(2) 0.0085(3)
Cl0B 0.0136(3) 0.0156(3) 0.0122(3) 0.0061(2) 0.0022(2) 0.0048(2)
Cl0C 0.0133(3) 0.0159(3) 0.0153(3) 0.0058(2) 0.0025(2) 0.0057(2)
Cl0D 0.0167(3) 0.0185(3) 0.0146(3) 0.0077(3) 0.0040(2) 0.0082(3)
Cl0E 0.0133(3) 0.0146(3) 0.0147(3) 0.0072(2) 0.0011(2) 0.0034(2)
Cl0F 0.0176(3) 0.0190(3) 0.0151(3) 0.0087(3) 0.0030(2) 0.0063(3)
Cl0G 0.0161(3) 0.0183(3) 0.0144(3) 0.0056(3) 0.0042(2) 0.0068(3)
F00H 0.0340(11) 0.0459(12) 0.0196(9) 0.0087(9) -0.0021(8) 0.0060(9)
F00I 0.0312(10) 0.0222(9) 0.0282(10) 0.0090(8) -0.0067(8) 0.0001(8)
F00J 0.0153(8) 0.0447(12) 0.0416(11) 0.0249(10) -0.0040(8) -0.0069(8)
F00K 0.0299(10) 0.0338(11) 0.0434(12) 0.0248(9) -0.0072(9) 0.0042(8)
F00L 0.0625(14) 0.0270(10) 0.0319(11) 0.0209(9) -0.0024(10) 0.0038(10)
F00M 0.0323(11) 0.0240(10) 0.0654(15) 0.0126(10) 0.0102(10) 0.0120(9)
F00N 0.0361(11) 0.0484(13) 0.0382(11) 0.0303(10) 0.0106(9) 0.0055(9)
F00O 0.0359(11) 0.0275(10) 0.0463(12) 0.0163(9) 0.0027(9) -0.0020(9)
F00P 0.0346(11) 0.0469(13) 0.0982(19) 0.0533(14) 0.0290(12) 0.0272(10)
F00Q 0.0325(11) 0.0763(17) 0.0403(13) 0.0279(12) 0.0075(10) -0.0076(11)
F00R 0.0639(15) 0.0310(11) 0.0439(13) 0.0093(10) 0.0024(11) 0.0322(11)
F00S 0.0710(17) 0.0463(14) 0.0790(18) 0.0338(13) 0.0615(15) 0.0194(12)
F00T 0.0565(15) 0.106(2) 0.0303(12) 0.0274(14) 0.0089(11) 0.0377(15)
F00U 0.0346(12) 0.0859(19) 0.0485(14) 0.0361(14) -0.0175(10) -0.0077(12)
F00V 0.107(2) 0.0391(13) 0.097(2) 0.0401(14) 0.0812(18) 0.0445(14)
F00W 0.0721(16) 0.0737(17) 0.0331(12) 0.0292(12) 0.0125(11) 0.0479(14)
F00X 0.0443(14) 0.0484(14) 0.0496(14) -0.0040(12) -0.0078(11) -0.0021(11)
F00Y 0.0522(15) 0.0388(14) 0.0695(17) 0.0112(13) 0.0115(13) -0.0072(11)
F00Z 0.0345(12) 0.0522(15) 0.092(2) 0.0364(14) -0.0176(12) 0.0064(11)
C010 0.0143(12) 0.0247(15) 0.0190(14) 0.0098(12) 0.0062(11) 0.0122(11)
F011 0.0369(13) 0.0715(17) 0.0538(15) 0.0102(13) 0.0044(11) 0.0224(12)
C012 0.0181(13) 0.0197(14) 0.0126(13) 0.0077(11) -0.0018(10) 0.0031(11)
F013 0.0611(18) 0.134(3) 0.093(2) 0.092(2) 0.0175(16) 0.0148(18)
C014 0.0129(12) 0.0319(16) 0.0244(15) 0.0172(13) 0.0073(11) 0.0102(12)
C015 0.0179(13) 0.0163(13) 0.0213(14) 0.0101(12) 0.0080(11) 0.0031(11)
C016 0.0184(13) 0.0183(14) 0.0163(13) 0.0098(11) -0.0011(10) 0.0042(11)
F017 0.0531(16) 0.124(3) 0.104(2) 0.095(2) -0.0204(16) -0.0033(16)
C018 0.0218(14) 0.0187(14) 0.0195(14) 0.0067(12) -0.0007(11) 0.0002(12)
C019 0.0168(13) 0.0214(14) 0.0129(13) 0.0094(11) 0.0015(10) 0.0040(11)
C01A 0.0181(13) 0.0212(14) 0.0128(13) 0.0093(11) -0.0004(10) 0.0055(11)
C01B 0.0210(14) 0.0374(18) 0.0153(14) 0.0145(13) -0.0003(11) 0.0051(13)
C01C 0.0101(12) 0.0218(15) 0.0315(16) 0.0126(13) 0.0044(11) 0.0062(11)
F01D 0.075(2) 0.239(4) 0.0660(19) 0.090(3) 0.0533(16) 0.106(3)
F01E 0.081(2) 0.102(2) 0.0337(14) -0.0091(15) 0.0194(14) 0.0219(18)
C01F 0.0136(12) 0.0271(15) 0.0167(13) 0.0085(12) 0.0020(10) 0.0106(11)
C01G 0.0129(12) 0.0214(14) 0.0229(14) 0.0137(12) 0.0060(11) 0.0081(11)
C01H 0.0222(14) 0.0217(14) 0.0098(12) 0.0083(11) 0.0012(10) 0.0058(12)
C01I 0.0239(15) 0.0217(15) 0.0228(15) 0.0112(13) -0.0020(12) 0.0049(12)
C01J 0.0124(12) 0.0209(14) 0.0211(14) 0.0088(12) 0.0061(11) 0.0014(11)
C01K 0.0195(14) 0.0254(16) 0.0300(16) 0.0150(13) 0.0026(12) 0.0089(12)
C01L 0.0194(15) 0.0322(18) 0.0313(17) 0.0048(14) 0.0029(13) 0.0159(14)
C01M 0.0248(15) 0.0153(14) 0.0199(14) 0.0038(12) 0.0037(12) 0.0058(12)
C01N 0.0126(12) 0.0201(14) 0.0210(14) 0.0117(12) 0.0038(11) 0.0007(11)
C01O 0.0225(14) 0.0310(16) 0.0130(13) 0.0115(12) 0.0026(11) 0.0094(13)
C01P 0.0144(12) 0.0197(14) 0.0207(14) 0.0127(12) 0.0038(11) 0.0005(11)
C01Q 0.0204(14) 0.0256(16) 0.0334(17) 0.0214(14) 0.0068(13) 0.0031(12)
C01R 0.0168(14) 0.0329(17) 0.0375(18) 0.0234(15) 0.0089(13) 0.0140(13)
C01S 0.0268(15) 0.0226(15) 0.0137(13) 0.0070(12) 0.0057(11) 0.0078(12)
C01T 0.0180(13) 0.0222(15) 0.0181(14) 0.0100(12) 0.0075(11) 0.0002(11)
C01U 0.0175(14) 0.0256(16) 0.0248(16) 0.0123(13) 0.0006(12) -0.0004(12)
C01V 0.0194(15) 0.061(2) 0.0246(16) 0.0243(17) 0.0109(13) 0.0215(16)
C01W 0.0307(16) 0.0176(14) 0.0154(14) 0.0024(12) 0.0035(12) 0.0075(12)
C01X 0.0255(16) 0.046(2) 0.0253(16) 0.0202(16) 0.0081(13) 0.0089(15)
C01Y 0.0257(15) 0.0141(13) 0.0211(14) 0.0048(12) 0.0024(12) 0.0083(12)
C01Z 0.0237(15) 0.0425(19) 0.0163(14) 0.0176(14) 0.0041(12) 0.0159(14)
C020 0.0145(14) 0.0309(18) 0.053(2) 0.0235(17) 0.0057(14) 0.0084(13)
C021 0.0246(15) 0.0181(15) 0.0282(16) 0.0076(13) 0.0098(13) 0.0033(12)
C022 0.0212(14) 0.0296(16) 0.0208(15) 0.0154(13) 0.0039(12) 0.0039(12)
C023 0.0258(16) 0.053(2) 0.0385(19) 0.0340(18) 0.0159(14) 0.0167(16)
C024 0.0358(18) 0.0357(19) 0.0166(15) 0.0044(14) 0.0047(13) 0.0130(15)
C025 0.047(2) 0.0315(18) 0.0288(18) 0.0170(15) 0.0089(15) 0.0138(16)
C026 0.0186(14) 0.0248(16) 0.0345(17) 0.0177(14) 0.0085(13) 0.0054(12)
C027 0.0168(14) 0.0346(18) 0.0216(15) 0.0041(14) -0.0014(12) 0.0123(13)
C028 0.0365(18) 0.0133(14) 0.0236(16) -0.0002(12) 0.0050(13) 0.0052(13)
C029 0.0288(16) 0.0316(17) 0.0197(15) 0.0051(13) 0.0047(13) 0.0157(14)
C02A 0.0259(16) 0.0375(18) 0.0182(15) 0.0100(14) 0.0009(12) 0.0130(14)
C02B 0.0273(17) 0.054(2) 0.0231(17) 0.0173(17) 0.0011(14) 0.0032(16)
C02C 0.0291(16) 0.0338(17) 0.0143(14) 0.0143(13) 0.0035(12) 0.0134(14)
C02D 0.0232(15) 0.0221(15) 0.0275(16) 0.0138(13) 0.0116(12) 0.0057(12)
C02E 0.048(2) 0.0188(15) 0.0166(15) 0.0020(12) 0.0101(14) 0.0103(14)
C02F 0.069(3) 0.033(2) 0.0227(17) 0.0088(15) 0.0118(17) 0.0120(19)
C02G 0.0222(15) 0.0211(15) 0.0297(16) 0.0125(13) 0.0074(13) 0.0008(12)
C02H 0.0262(16) 0.0379(19) 0.0186(15) 0.0106(14) 0.0069(12) 0.0011(14)
C02I 0.0242(15) 0.0338(17) 0.0113(13) 0.0090(12) 0.0010(11) 0.0096(13)
C02J 0.0212(15) 0.0283(16) 0.0315(17) 0.0159(14) 0.0071(13) 0.0102(13)
C02K 0.0325(17) 0.0151(14) 0.0236(16) 0.0026(12) 0.0121(13) 0.0077(13)
C02L 0.0197(14) 0.0312(17) 0.0340(17) 0.0232(15) 0.0054(13) 0.0051(13)
C02M 0.0323(18) 0.058(2) 0.0322(18) 0.0266(18) 0.0106(15) 0.0266(18)
C02N 0.0210(14) 0.0184(14) 0.0367(18) 0.0151(13) 0.0110(13) 0.0057(12)
C02O 0.047(2) 0.0301(19) 0.044(2) 0.0164(17) 0.0302(18) 0.0102(17)
C02P 0.0340(18) 0.0255(17) 0.0295(17) 0.0130(14) 0.0062(14) 0.0010(14)
C02Q 0.034(2) 0.112(4) 0.048(2) 0.053(3) 0.0222(18) 0.038(2)
C02R 0.0208(15) 0.0277(17) 0.045(2) 0.0143(16) 0.0012(14) 0.0029(13)
C02S 0.065(3) 0.0248(17) 0.0189(16) 0.0103(14) 0.0101(16) 0.0063(17)
C02T 0.043(2) 0.035(2) 0.0252(18) 0.0027(15) -0.0032(15) 0.0083(17)
C02U 0.0360(18) 0.0198(15) 0.0242(16) 0.0023(13) 0.0033(13) 0.0128(14)
C02V 0.047(2) 0.0284(18) 0.0291(18) 0.0061(15) 0.0063(16) -0.0059(16)
C02W 0.0434(19) 0.0166(14) 0.0138(14) 0.0024(12) 0.0066(13) 0.0105(13)
C02X 0.0273(16) 0.0232(16) 0.0253(16) -0.0039(13) 0.0087(13) 0.0095(13)
C02Y 0.0280(16) 0.0181(15) 0.0199(15) -0.0025(12) -0.0009(12) 0.0063(13)
C02Z 0.0331(18) 0.0233(16) 0.0333(18) 0.0078(14) 0.0016(14) 0.0138(14)
C030 0.039(2) 0.0294(19) 0.046(2) 0.0074(17) 0.0229(17) 0.0080(16)
C031 0.0325(18) 0.0317(18) 0.0265(17) 0.0076(15) -0.0052(14) 0.0084(15)
C032 0.0333(18) 0.0247(17) 0.070(3) 0.0257(18) 0.0263(18) 0.0160(15)
C033 0.0187(14) 0.0297(17) 0.0383(19) 0.0119(15) 0.0125(13) 0.0088(13)
C034 0.035(2) 0.036(2) 0.058(3) -0.0058(19) 0.0002(18) 0.0180(18)
C035 0.0178(15) 0.050(2) 0.063(3) 0.038(2) 0.0075(16) 0.0093(15)
C036 0.0350(19) 0.051(2) 0.039(2) 0.0354(19) 0.0010(16) 0.0024(17)
C037 0.050(2) 0.0222(17) 0.0339(19) 0.0076(15) 0.0058(17) -0.0019(16)
C038 0.044(2) 0.083(3) 0.0268(19) 0.001(2) -0.0074(17) 0.038(2)
C039 0.0280(18) 0.044(2) 0.044(2) 0.0007(18) 0.0136(16) 0.0116(16)
C03A 0.056(2) 0.033(2) 0.036(2) 0.0106(16) 0.0037(17) 0.0271(18)
C03B 0.0284(19) 0.045(2) 0.112(4) 0.047(3) 0.009(2) 0.0053(18)
C03C 0.044(2) 0.065(3) 0.072(3) 0.052(3) 0.010(2) 0.029(2)

loop_
_atom_type_symbol
_atom_type_description
_atom_type_scat_dispersion_real
_atom_type_scat_dispersion_imag
_atom_type_scat_source
C C 0.0033 0.0016 'International Tables Vol C Tables 4.2.6.8 and 6.1.1.4'
H H 0.0000 0.0000 'International Tables Vol C Tables 4.2.6.8 and 6.1.1.4'
Cl Cl 0.1484 0.1585 'International Tables Vol C Tables 4.2.6.8 and 6.1.1.4'
F F 0.0171 0.0103 'International Tables Vol C Tables 4.2.6.8 and 6.1.1.4'
Ru Ru -1.2594 0.8363 'International Tables Vol C Tables 4.2.6.8 and 6.1.1.4'

loop_
_geom_angle_atom_site_label_1
_geom_angle_atom_site_label_2
_geom_angle_atom_site_label_3
_geom_angle
Cl09 Ru01 Cl0C 81.19(2)
Cl09 Ru01 Cl0E 82.50(2)
Cl0C Ru01 Cl0E 81.29(2)
C012 Ru01 Cl09 100.76(8)
C012 Ru01 Cl0C 114.62(8)
C012 Ru01 Cl0E 164.02(8)
C016 Ru01 Cl09 162.07(8)
C016 Ru01 Cl0C 115.17(8)
C016 Ru01 Cl0E 106.31(8)
C016 Ru01 C012 66.56(11)
C016 Ru01 C019 40.27(10)
C016 Ru01 C01A 40.24(11)
C016 Ru01 C01H 66.68(11)
C019 Ru01 Cl09 124.06(8)
C019 Ru01 Cl0C 154.65(8)
C019 Ru01 Cl0E 98.58(7)
C019 Ru01 C012 66.53(11)
C019 Ru01 C01H 39.41(11)
C01A Ru01 Cl09 135.13(8)
C01A Ru01 Cl0C 96.96(8)
C01A Ru01 Cl0E 141.93(8)
C01A Ru01 C012 39.41(10)
C01A Ru01 C019 67.47(10)
C01A Ru01 C01H 66.70(10)
C01H Ru01 Cl09 95.43(8)
C01H Ru01 Cl0C 153.16(8)
C01H Ru01 Cl0E 124.90(8)
C01H Ru01 C012 39.54(10)
Cl09 Ru02 Cl0C 80.90(2)
Cl0B Ru02 Cl09 81.21(2)
Cl0B Ru02 Cl0C 83.47(2)
C015 Ru02 Cl09 96.24(8)
C015 Ru02 Cl0B 132.37(8)
C015 Ru02 Cl0C 143.51(8)
C015 Ru02 C01J 67.54(11)
C015 Ru02 C01P 39.47(10)
C015 Ru02 C01T 66.63(11)
C01J Ru02 Cl09 151.33(8)
C01J Ru02 Cl0B 127.33(8)
C01J Ru02 Cl0C 98.08(8)
C01J Ru02 C01P 66.50(11)
C01J Ru02 C01T 39.30(10)
C01N Ru02 Cl09 112.34(8)
C01N Ru02 Cl0B 163.62(8)
C01N Ru02 Cl0C 107.10(8)
C01N Ru02 C015 40.39(10)
C01N Ru02 C01J 40.28(11)
C01N Ru02 C01P 66.69(10)
C01N Ru02 C01T 66.61(11)
C01P Ru02 Cl09 116.34(8)
C01P Ru02 Cl0B 99.52(7)
C01P Ru02 Cl0C 162.73(8)
C01T Ru02 Cl09 155.43(8)
C01T Ru02 Cl0B 97.20(8)
C01T Ru02 Cl0C 123.44(8)
C01T Ru02 C01P 39.44(11)
Cl0A Ru03 Cl0F 81.49(2)
Cl0A Ru03 Cl0G 81.93(2)
Cl0G Ru03 Cl0F 81.12(2)
C01L Ru03 Cl0A 132.49(10)
C01L Ru03 Cl0F 145.42(10)
C01L Ru03 Cl0G 95.81(9)
C01L Ru03 C01R 39.09(12)
C01L Ru03 C020 66.62(13)
C01L Ru03 C027 66.03(12)
C01R Ru03 Cl0A 100.51(9)
C01R Ru03 Cl0F 161.73(9)
C01R Ru03 Cl0G 117.15(9)
C01R Ru03 C027 39.46(12)
C01V Ru03 Cl0A 164.97(8)
C01V Ru03 Cl0F 108.98(10)
C01V Ru03 Cl0G 109.84(10)
C01V Ru03 C01L 39.65(14)
C01V Ru03 C01R 66.13(12)
C01V Ru03 C020 39.92(14)
C01V Ru03 C027 66.22(12)
C020 Ru03 Cl0A 129.76(10)
C020 Ru03 Cl0F 98.33(9)
C020 Ru03 Cl0G 148.10(10)
C020 Ru03 C01R 66.28(12)
C020 Ru03 C027 39.28(13)
C027 Ru03 Cl0A 99.21(9)
C027 Ru03 Cl0F 122.28(9)
C027 Ru03 Cl0G 156.57(9)
Cl09 Ru04 Cl0B 80.79(2)
Cl0E Ru04 Cl09 82.62(2)
Cl0E Ru04 Cl0B 81.83(2)
C010 Ru04 Cl09 96.36(8)
C010 Ru04 Cl0B 144.00(8)
C010 Ru04 Cl0E 133.71(8)
C010 Ru04 C014 38.99(11)
C010 Ru04 C01C 65.99(11)
C014 Ru04 Cl09 117.27(8)
C014 Ru04 Cl0B 161.88(8)
C014 Ru04 Cl0E 101.06(8)
C014 Ru04 C01C 39.19(11)
C01C Ru04 Cl09 156.31(8)
C01C Ru04 Cl0B 122.84(8)
C01C Ru04 Cl0E 98.07(8)
C01F Ru04 Cl09 149.58(8)
C01F Ru04 Cl0B 97.33(8)
C01F Ru04 Cl0E 127.42(8)
C01F Ru04 C010 67.39(10)
C01F Ru04 C014 66.55(11)
C01F Ru04 C01C 39.49(11)
C01G Ru04 Cl09 110.70(8)
C01G Ru04 Cl0B 107.30(8)
C01G Ru04 Cl0E 164.60(8)
C01G Ru04 C010 40.07(10)
C01G Ru04 C014 66.39(11)
C01G Ru04 C01C 66.60(11)
C01G Ru04 C01F 40.59(11)
Cl0B Ru05 Cl0E 81.31(2)
Cl0C Ru05 Cl0B 83.73(2)
Cl0C Ru05 Cl0E 81.19(2)
C028 Ru05 Cl0B 141.32(9)
C028 Ru05 Cl0C 134.20(9)
C028 Ru05 Cl0E 95.58(9)
C028 Ru05 C02E 67.41(13)
C028 Ru05 C02U 38.89(12)
C028 Ru05 C02X 66.13(13)
C02E Ru05 Cl0B 99.06(9)
C02E Ru05 Cl0C 125.42(10)
C02E Ru05 Cl0E 153.37(10)
C02E Ru05 C02U 66.70(12)
C02E Ru05 C02X 39.78(13)
C02U Ru05 Cl0B 165.12(10)
C02U Ru05 Cl0C 100.74(9)
C02U Ru05 Cl0E 113.31(10)
C02X Ru05 Cl0B 126.47(10)
C02X Ru05 Cl0C 96.23(9)
C02X Ru05 Cl0E 151.88(10)
C02X Ru05 C02U 39.32(13)
C02Y Ru05 Cl0B 106.24(9)
C02Y Ru05 Cl0C 162.98(9)
C02Y Ru05 Cl0E 113.51(9)
C02Y Ru05 C028 39.96(12)
C02Y Ru05 C02E 40.54(13)
C02Y Ru05 C02U 66.24(12)
C02Y Ru05 C02X 66.75(12)
Cl0D Ru06 Cl0A 82.20(2)
Cl0G Ru06 Cl0A 81.72(2)
Cl0G Ru06 Cl0D 82.07(2)
C01Q Ru06 Cl0A 95.85(8)
C01Q Ru06 Cl0D 144.13(9)
C01Q Ru06 Cl0G 133.34(9)
C01Q Ru06 C02G 66.63(12)
C01Q Ru06 C02N 39.38(12)
C026 Ru06 Cl0A 150.72(9)
C026 Ru06 Cl0D 97.61(8)
C026 Ru06 Cl0G 127.42(9)
C026 Ru06 C01Q 67.25(11)
C026 Ru06 C02G 39.22(12)
C026 Ru06 C02N 66.42(11)
C02D Ru06 Cl0A 111.76(9)
C02D Ru06 Cl0D 107.27(8)
C02D Ru06 Cl0G 164.18(9)
C02D Ru06 C01Q 40.35(11)
C02D Ru06 C026 40.16(12)
C02D Ru06 C02G 66.67(12)
C02D Ru06 C02N 66.73(12)
C02G Ru06 Cl0A 155.35(8)
C02G Ru06 Cl0D 122.25(8)
C02G Ru06 Cl0G 97.60(9)
C02G Ru06 C02N 39.63(11)
C02N Ru06 Cl0A 116.00(8)
C02N Ru06 Cl0D 161.79(9)
C02N Ru06 Cl0G 100.38(8)
Cl0D Ru07 Cl0G 81.44(2)
Cl0F Ru07 Cl0D 82.49(2)
Cl0F Ru07 Cl0G 81.37(2)
C01B Ru07 Cl0D 108.33(9)
C01B Ru07 Cl0F 165.14(9)
C01B Ru07 Cl0G 109.81(9)
C01B Ru07 C01O 66.37(11)
C01B Ru07 C01Z 40.08(12)
C01B Ru07 C02C 66.26(12)
C01B Ru07 C02I 40.45(11)
C01O Ru07 Cl0D 158.90(8)
C01O Ru07 Cl0F 99.83(8)
C01O Ru07 Cl0G 119.66(8)
C01O Ru07 C02C 39.48(11)
C01Z Ru07 Cl0D 96.24(8)
C01Z Ru07 Cl0F 130.67(9)
C01Z Ru07 Cl0G 147.55(9)
C01Z Ru07 C01O 66.22(11)
C01Z Ru07 C02C 39.02(12)
C02C Ru07 Cl0D 119.43(8)
C02C Ru07 Cl0F 99.74(9)
C02C Ru07 Cl0G 159.12(8)
C02I Ru07 Cl0D 146.30(9)
C02I Ru07 Cl0F 130.80(9)
C02I Ru07 Cl0G 96.89(8)
C02I Ru07 C01O 39.16(12)
C02I Ru07 C01Z 67.39(11)
C02I Ru07 C02C 66.45(12)
Cl0A Ru08 Cl0F 80.92(2)
Cl0D Ru08 Cl0A 82.63(2)
Cl0D Ru08 Cl0F 82.22(2)
C01M Ru08 Cl0A 139.42(8)
C01M Ru08 Cl0D 137.21(8)
C01M Ru08 Cl0F 95.15(8)
C01M Ru08 C01W 39.29(11)
C01M Ru08 C02K 67.38(12)
C01M Ru08 C02W 66.31(12)
C01W Ru08 Cl0A 103.90(8)
C01W Ru08 Cl0D 167.33(8)
C01W Ru08 Cl0F 109.32(9)
C01Y Ru08 Cl0A 161.16(9)
C01Y Ru08 Cl0D 104.25(8)
C01Y Ru08 Cl0F 117.10(9)
C01Y Ru08 C01M 39.84(11)
C01Y Ru08 C01W 66.27(11)
C01Y Ru08 C02K 40.36(12)
C01Y Ru08 C02W 66.55(11)
C02K Ru08 Cl0A 121.63(9)
C02K Ru08 Cl0D 100.67(9)
C02K Ru08 Cl0F 157.42(9)
C02K Ru08 C01W 66.67(12)
C02K Ru08 C02W 39.71(12)
C02W Ru08 Cl0A 95.50(8)
C02W Ru08 Cl0D 130.28(9)
C02W Ru08 Cl0F 146.85(9)
C02W Ru08 C01W 39.26(12)
Ru01 Cl09 Ru02 98.79(2)
Ru01 Cl09 Ru04 96.37(2)
Ru02 Cl09 Ru04 98.61(2)
Ru03 Cl0A Ru06 97.42(2)
Ru03 Cl0A Ru08 99.10(2)
Ru08 Cl0A Ru06 96.55(2)
Ru02 Cl0B Ru04 98.70(2)
Ru02 Cl0B Ru05 95.40(2)
Ru05 Cl0B Ru04 98.06(2)
Ru01 Cl0C Ru02 98.32(2)
Ru05 Cl0C Ru01 98.93(2)
Ru05 Cl0C Ru02 95.29(2)
Ru06 Cl0D Ru07 97.70(2)
Ru08 Cl0D Ru06 97.40(2)
Ru08 Cl0D Ru07 97.41(2)
Ru01 Cl0E Ru05 97.93(2)
Ru04 Cl0E Ru01 96.51(2)
Ru04 Cl0E Ru05 98.04(2)
Ru03 Cl0F Ru08 97.65(2)
Ru07 Cl0F Ru03 98.28(2)
Ru07 Cl0F Ru08 96.59(2)
Ru03 Cl0G Ru07 98.19(2)
Ru06 Cl0G Ru03 97.62(2)
Ru06 Cl0G Ru07 97.81(2)
C014 C010 Ru04 71.14(16)
C014 C010 C01G 107.8(2)
C014 C010 C029 125.0(3)
C01G C010 Ru04 68.82(15)
C01G C010 C029 127.1(3)
C029 C010 Ru04 126.52(19)
C018 C012 Ru01 128.43(19)
C01A C012 Ru01 69.59(15)
C01A C012 C018 127.2(3)
C01A C012 C01H 108.4(2)
C01H C012 Ru01 69.80(15)
C01H C012 C018 124.4(3)
C010 C014 Ru04 69.87(15)
C010 C014 C01C 108.7(2)
C010 C014 C023 126.3(3)
C01C C014 Ru04 70.44(16)
C01C C014 C023 124.8(3)
C023 C014 Ru04 129.49(19)
C01N C015 Ru02 69.06(15)
C01N C015 C021 127.3(3)
C01P C015 Ru02 71.24(16)
C01P C015 C01N 107.3(2)
C01P C015 C021 125.3(3)
C021 C015 Ru02 124.1(2)
C019 C016 Ru01 70.94(15)
C019 C016 C01I 123.2(3)
C01A C016 Ru01 70.78(15)
C01A C016 C019 108.6(2)
C01A C016 C01I 127.8(3)
C01I C016 Ru01 130.2(2)
C012 C018 H01A 109.5
C012 C018 H01B 109.5
C012 C018 H01C 109.5
H01A C018 H01B 109.5
H01A C018 H01C 109.5
H01B C018 H01C 109.5
C016 C019 Ru01 68.79(15)
C016 C019 C022 125.9(3)
C01H C019 Ru01 70.38(15)
C01H C019 C016 107.0(2)
C01H C019 C022 127.0(3)
C022 C019 Ru01 127.87(18)
C012 C01A Ru01 71.00(14)
C012 C01A C016 107.2(2)
C012 C01A C01K 124.6(3)
C016 C01A Ru01 68.98(14)
C016 C01A C01K 128.2(3)
C01K C01A Ru01 125.6(2)
C01Z C01B Ru07 71.09(16)
C01Z C01B C02B 124.0(3)
C01Z C01B C02I 108.4(3)
C02B C01B Ru07 131.4(2)
C02I C01B Ru07 70.72(16)
C02I C01B C02B 126.9(3)
C014 C01C Ru04 70.37(15)
C014 C01C C01F 108.6(3)
C014 C01C C02R 124.7(3)
C01F C01C Ru04 69.17(15)
C01F C01C C02R 126.7(3)
C02R C01C Ru04 128.2(2)
C01C C01F Ru04 71.34(15)
C01C C01F C01G 106.8(2)
C01C C01F C02A 125.7(3)
C01G C01F Ru04 68.98(14)
C01G C01F C02A 127.5(3)
C02A C01F Ru04 126.40(19)
C010 C01G Ru04 71.11(14)
C010 C01G C01F 108.1(2)
C010 C01G C02J 125.2(3)
C01F C01G Ru04 70.43(15)
C01F C01G C02J 126.0(3)
C02J C01G Ru04 131.5(2)
C012 C01H Ru01 70.67(15)
C012 C01H C01S 124.3(3)
C019 C01H Ru01 70.21(15)
C019 C01H C012 108.8(2)
C019 C01H C01S 126.9(3)
C01S C01H Ru01 125.51(18)
F00I C01I F00L 104.3(2)
F00I C01I C016 113.9(2)
F00L C01I C016 111.2(2)
F00M C01I F00I 106.9(2)
F00M C01I F00L 105.8(2)
F00M C01I C016 113.9(3)
C01N C01J Ru02 68.73(15)
C01N C01J C033 126.4(3)
C01T C01J Ru02 70.68(15)
C01T C01J C01N 107.2(2)
C01T C01J C033 126.3(3)
C033 C01J Ru02 127.9(2)
C01A C01K H01D 109.5
C01A C01K H01E 109.5
C01A C01K H01F 109.5
H01D C01K H01E 109.5
H01D C01K H01F 109.5
H01E C01K H01F 109.5
C01R C01L Ru03 71.06(17)
C01R C01L C01V 107.9(3)
C01R C01L C034 123.6(4)
C01V C01L Ru03 69.14(17)
C01V C01L C034 128.5(3)
C034 C01L Ru03 126.9(2)
C01W C01M Ru08 71.06(17)
C01W C01M C01Y 107.5(3)
C01W C01M C02P 126.3(3)
C01Y C01M Ru08 68.87(16)
C01Y C01M C02P 126.2(3)
C02P C01M Ru08 126.1(2)
C015 C01N Ru02 70.55(15)
C015 C01N C01J 108.4(2)
C015 C01N C01U 127.2(3)
C01J C01N Ru02 70.99(15)
C01J C01N C01U 123.8(2)
C01U C01N Ru02 131.6(2)
C01X C01O Ru07 128.5(2)
C02C C01O Ru07 70.72(16)
C02C C01O C01X 124.1(3)
C02I C01O Ru07 69.84(16)
C02I C01O C01X 126.8(3)
C02I C01O C02C 109.0(3)
C015 C01P Ru02 69.29(15)
C015 C01P C01T 108.3(2)
C015 C01P C02L 126.9(3)
C01T C01P Ru02 70.02(16)
C01T C01P C02L 124.8(3)
C02L C01P Ru02 127.7(2)
C02D C01Q Ru06 68.41(16)
C02D C01Q C036 128.2(3)
C02N C01Q Ru06 70.94(17)
C02N C01Q C02D 107.2(3)
C02N C01Q C036 124.7(3)
C036 C01Q Ru06 125.2(2)
C01L C01R Ru03 69.85(16)
C01L C01R C027 108.1(3)
C01L C01R C03C 127.8(3)
C027 C01R Ru03 70.51(16)
C027 C01R C03C 124.0(3)
C03C C01R Ru03 127.5(2)
C01H C01S H01G 109.5
C01H C01S H01H 109.5
C01H C01S H01I 109.5
H01G C01S H01H 109.5
H01G C01S H01I 109.5
H01H C01S H01I 109.5
C01J C01T Ru02 70.02(16)
C01J C01T C01P 108.9(2)
C01J C01T C02H 125.8(3)
C01P C01T Ru02 70.54(15)
C01P C01T C02H 125.3(3)
C02H C01T Ru02 127.1(2)
F00H C01U F00J 106.0(2)
F00H C01U F00K 106.8(2)
F00H C01U C01N 113.3(2)
F00J C01U C01N 111.0(2)
F00K C01U F00J 105.6(2)
F00K C01U C01N 113.6(2)
C01L C01V Ru03 71.21(18)
C01L C01V C020 108.7(3)
C01L C01V C02Q 122.2(4)
C020 C01V Ru03 71.32(18)
C020 C01V C02Q 128.6(4)
C02Q C01V Ru03 129.5(2)
C01M C01W Ru08 69.65(16)
C01M C01W C02W 108.4(3)
C01M C01W C031 125.2(3)
C02W C01W Ru08 70.10(17)
C02W C01W C031 126.3(3)
C031 C01W Ru08 127.5(2)
C01O C01X H01J 109.5
C01O C01X H01K 109.5
C01O C01X H01L 109.5
H01J C01X H01K 109.5
H01J C01X H01L 109.5
H01K C01X H01L 109.5
C01M C01Y Ru08 71.29(16)
C01M C01Y C02K 109.3(3)
C01M C01Y C02Z 125.7(3)
C02K C01Y Ru08 71.31(16)
C02K C01Y C02Z 124.5(3)
C02Z C01Y Ru08 130.4(2)
C01B C01Z Ru07 68.83(16)
C01B C01Z C02M 125.8(3)
C02C C01Z Ru07 71.35(16)
C02C C01Z C01B 107.6(3)
C02C C01Z C02M 126.6(3)
C02M C01Z Ru07 126.0(2)
C01V C020 Ru03 68.76(17)
C01V C020 C03B 127.3(4)
C027 C020 Ru03 70.95(17)
C027 C020 C01V 107.1(3)
C027 C020 C03B 125.5(4)
C03B C020 Ru03 127.7(2)
C015 C021 H02A 109.5
C015 C021 H02B 109.5
C015 C021 H02C 109.5
H02A C021 H02B 109.5
H02A C021 H02C 109.5
H02B C021 H02C 109.5
C019 C022 H02D 109.5
C019 C022 H02E 109.5
C019 C022 H02F 109.5
H02D C022 H02E 109.5
H02D C022 H02F 109.5
H02E C022 H02F 109.5
C014 C023 H02G 109.5
C014 C023 H02H 109.5
C014 C023 H02I 109.5
H02G C023 H02H 109.5
H02G C023 H02I 109.5
H02H C023 H02I 109.5
H02Z C024 H 109.5
H02Z C024 HA 109.5
H C024 HA 109.5
C02I C024 H02Z 109.5
C02I C024 H 109.5
C02I C024 HA 109.5
H02 C025 HB 109.5
H02 C025 HC 109.5
HB C025 HC 109.5
C02C C025 H02 109.5
C02C C025 HB 109.5
C02C C025 HC 109.5
C02D C026 Ru06 68.51(16)
C02D C026 C035 126.4(3)
C02G C026 Ru06 70.75(17)
C02G C026 C02D 107.5(3)
C02G C026 C035 126.0(3)
C035 C026 Ru06 128.4(2)
C01R C027 Ru03 70.03(16)
C01R C027 C038 125.0(3)
C020 C027 Ru03 69.77(16)
C020 C027 C01R 108.1(3)
C020 C027 C038 126.9(4)
C038 C027 Ru03 128.1(2)
C02U C028 Ru05 71.01(18)
C02U C028 C02Y 107.8(3)
C02U C028 C037 125.5(3)
C02Y C028 Ru05 68.85(17)
C02Y C028 C037 126.7(3)
C037 C028 Ru05 125.8(2)
C010 C029 H02J 109.5
C010 C029 H02K 109.5
C010 C029 H02L 109.5
H02J C029 H02K 109.5
H02J C029 H02L 109.5
H02K C029 H02L 109.5
C01F C02A H02M 109.5
C01F C02A H02N 109.5
C01F C02A H02O 109.5
H02M C02A H02N 109.5
H02M C02A H02O 109.5
H02N C02A H02O 109.5
F00Q C02B F00U 105.9(3)
F00Q C02B C01B 113.5(3)
F00U C02B C01B 111.0(3)
F00Y C02B F00Q 105.8(3)
F00Y C02B F00U 106.4(3)
F00Y C02B C01B 113.6(3)
C01O C02C Ru07 69.80(16)
C01O C02C C025 124.9(3)
C01Z C02C Ru07 69.62(17)
C01Z C02C C01O 108.1(3)
C01Z C02C C025 126.8(3)
C025 C02C Ru07 129.2(2)
C01Q C02D Ru06 71.25(17)
C01Q C02D C02O 127.3(3)
C026 C02D Ru06 71.34(17)
C026 C02D C01Q 108.5(3)
C026 C02D C02O 123.5(3)
C02O C02D Ru06 131.0(2)
C02F C02E Ru05 128.0(2)
C02X C02E Ru05 70.15(17)
C02X C02E C02F 126.4(3)
C02X C02E C02Y 105.8(3)
C02Y C02E Ru05 68.22(17)
C02Y C02E C02F 127.8(3)
C02E C02F H02P 109.5
C02E C02F H02Q 109.5
C02E C02F H02R 109.5
H02P C02F H02Q 109.5
H02P C02F H02R 109.5
H02Q C02F H02R 109.5
C026 C02G Ru06 70.03(17)
C026 C02G C02N 108.5(3)
C026 C02G C02V 126.5(3)
C02N C02G Ru06 70.47(17)
C02N C02G C02V 124.9(3)
C02V C02G Ru06 127.2(2)
C01T C02H H02S 109.5
C01T C02H H02T 109.5
C01T C02H H02U 109.5
H02S C02H H02T 109.5
H02S C02H H02U 109.5
H02T C02H H02U 109.5
C01B C02I Ru07 68.83(16)
C01B C02I C024 127.6(3)
C01O C02I Ru07 71.00(16)
C01O C02I C01B 106.8(3)
C01O C02I C024 125.6(3)
C024 C02I Ru07 126.8(2)
F00N C02J F00O 106.1(3)
F00N C02J F00P 105.4(2)
F00N C02J C01G 114.1(3)
F00O C02J F00P 105.1(3)
F00O C02J C01G 113.7(2)
F00P C02J C01G 111.7(2)
C01Y C02K Ru08 68.34(16)
C01Y C02K C030 127.7(3)
C02W C02K Ru08 70.29(17)
C02W C02K C01Y 105.9(3)
C02W C02K C030 126.3(3)
C030 C02K Ru08 129.3(2)
C01P C02L H02V 109.5
C01P C02L H02W 109.5
C01P C02L H02X 109.5
H02V C02L H02W 109.5
H02V C02L H02X 109.5
H02W C02L H02X 109.5
C01Z C02M H0AA 109.5
C01Z C02M HD 109.5
C01Z C02M HE 109.5
H0AA C02M HD 109.5
H0AA C02M HE 109.5
HD C02M HE 109.5
C01Q C02N Ru06 69.68(16)
C01Q C02N C02G 108.2(3)
C01Q C02N C032 126.6(3)
C02G C02N Ru06 69.90(17)
C02G C02N C032 125.2(3)
C032 C02N Ru06 127.7(2)
F00S C02O C02D 111.9(3)
F00V C02O F00S 103.5(3)
F00V C02O C02D 112.8(3)
F01E C02O F00S 106.4(3)
F01E C02O F00V 107.2(3)
F01E C02O C02D 114.3(3)
C01M C02P H1AA 109.5
C01M C02P HF 109.5
C01M C02P HG 109.5
H1AA C02P HF 109.5
H1AA C02P HG 109.5
HF C02P HG 109.5
F00T C02Q C01V 113.4(3)
F013 C02Q F00T 106.1(3)
F013 C02Q F01D 107.4(4)
F013 C02Q C01V 113.0(4)
F01D C02Q F00T 104.1(4)
F01D C02Q C01V 112.1(3)
C01C C02R H02Y 109.5
C01C C02R HH 109.5
C01C C02R HI 109.5
H02Y C02R HH 109.5
H02Y C02R HI 109.5
HH C02R HI 109.5
H2AA C02S HJ 109.5
H2AA C02S HK 109.5
HJ C02S HK 109.5
C02W C02S H2AA 109.5
C02W C02S HJ 109.5
C02W C02S HK 109.5
F00X C02T C02Y 111.1(3)
F011 C02T F00X 103.1(3)
F011 C02T C02Y 114.2(3)
F017 C02T F00X 107.6(3)
F017 C02T F011 106.9(3)
F017 C02T C02Y 113.2(3)
C028 C02U Ru05 70.10(17)
C028 C02U C02X 108.9(3)
C028 C02U C03A 126.2(3)
C02X C02U Ru05 70.29(17)
C02X C02U C03A 124.8(3)
C03A C02U Ru05 128.2(2)
C02G C02V H3AA 109.5
C02G C02V HL 109.5
C02G C02V HM 109.5
H3AA C02V HL 109.5
H3AA C02V HM 109.5
HL C02V HM 109.5
C01W C02W Ru08 70.64(17)
C01W C02W C02K 108.9(3)
C01W C02W C02S 125.9(3)
C02K C02W Ru08 70.01(16)
C02K C02W C02S 125.2(3)
C02S C02W Ru08 124.9(2)
C02E C02X Ru05 70.07(17)
C02E C02X C039 126.9(3)
C02U C02X Ru05 70.39(17)
C02U C02X C02E 108.7(3)
C02U C02X C039 124.4(3)
C039 C02X Ru05 125.2(2)
C028 C02Y Ru05 71.19(17)
C028 C02Y C02E 108.8(3)
C028 C02Y C02T 123.3(3)
C02E C02Y Ru05 71.24(17)
C02E C02Y C02T 127.5(3)
C02T C02Y Ru05 129.2(2)
F00R C02Z C01Y 111.3(3)
F00W C02Z F00R 104.9(3)
F00W C02Z F00Z 106.7(3)
F00W C02Z C01Y 114.0(3)
F00Z C02Z F00R 106.4(3)
F00Z C02Z C01Y 112.9(3)
C02K C030 H03M 109.5
C02K C030 H03N 109.5
C02K C030 H03O 109.5
H03M C030 H03N 109.5
H03M C030 H03O 109.5
H03N C030 H03O 109.5
C01W C031 H03P 109.5
C01W C031 H03Q 109.5
C01W C031 H03R 109.5
H03P C031 H03Q 109.5
H03P C031 H03R 109.5
H03Q C031 H03R 109.5
C02N C032 H03S 109.5
C02N C032 H03T 109.5
C02N C032 H03U 109.5
H03S C032 H03T 109.5
H03S C032 H03U 109.5
H03T C032 H03U 109.5
C01J C033 H03A 109.5
C01J C033 H03B 109.5
C01J C033 H03C 109.5
H03A C033 H03B 109.5
H03A C033 H03C 109.5
H03B C033 H03C 109.5
C01L C034 H03V 109.5
C01L C034 H03W 109.5
C01L C034 H03X 109.5
H03V C034 H03W 109.5
H03V C034 H03X 109.5
H03W C034 H03X 109.5
C026 C035 H03Y 109.5
C026 C035 HN 109.5
C026 C035 HO 109.5
H03Y C035 HN 109.5
H03Y C035 HO 109.5
HN C035 HO 109.5
C01Q C036 H03Z 109.5
C01Q C036 HP 109.5
C01Q C036 HQ 109.5
H03Z C036 HP 109.5
H03Z C036 HQ 109.5
HP C036 HQ 109.5
C028 C037 H03D 109.5
C028 C037 H03E 109.5
C028 C037 H03F 109.5
H03D C037 H03E 109.5
H03D C037 H03F 109.5
H03E C037 H03F 109.5
C027 C038 H03 109.5
C027 C038 HR 109.5
C027 C038 HS 109.5
H03 C038 HR 109.5
H03 C038 HS 109.5
HR C038 HS 109.5
C02X C039 H03G 109.5
C02X C039 H03H 109.5
C02X C039 H03I 109.5
H03G C039 H03H 109.5
H03G C039 H03I 109.5
H03H C039 H03I 109.5
C02U C03A H03J 109.5
C02U C03A H03K 109.5
C02U C03A H03L 109.5
H03J C03A H03K 109.5
H03J C03A H03L 109.5
H03K C03A H03L 109.5
C020 C03B H4AA 109.5
C020 C03B HT 109.5
C020 C03B HU 109.5
H4AA C03B HT 109.5
H4AA C03B HU 109.5
HT C03B HU 109.5
C01R C03C H5AA 109.5
C01R C03C HV 109.5
C01R C03C HW 109.5
H5AA C03C HV 109.5
H5AA C03C HW 109.5
HV C03C HW 109.5

loop_
_geom_bond_atom_site_label_1
_geom_bond_atom_site_label_2
_geom_bond_distance
Ru01 Cl09 2.5081(6)
Ru01 Cl0C 2.5194(7)
Ru01 Cl0E 2.5230(6)
Ru01 C012 2.136(3)
Ru01 C016 2.094(3)
Ru01 C019 2.123(3)
Ru01 C01A 2.118(3)
Ru01 C01H 2.125(3)
Ru02 Cl09 2.5179(7)
Ru02 Cl0B 2.5107(7)
Ru02 Cl0C 2.5244(7)
Ru02 C015 2.111(3)
Ru02 C01J 2.121(3)
Ru02 C01N 2.090(3)
Ru02 C01P 2.136(3)
Ru02 C01T 2.130(3)
Ru03 Cl0A 2.5048(7)
Ru03 Cl0F 2.5299(7)
Ru03 Cl0G 2.5235(7)
Ru03 C01L 2.113(3)
Ru03 C01R 2.129(3)
Ru03 C01V 2.086(3)
Ru03 C020 2.120(3)
Ru03 C027 2.136(3)
Ru04 Cl09 2.5229(6)
Ru04 Cl0B 2.5270(7)
Ru04 Cl0E 2.5024(6)
Ru04 C010 2.121(3)
Ru04 C014 2.138(3)
Ru04 C01C 2.139(3)
Ru04 C01F 2.110(3)
Ru04 C01G 2.090(3)
Ru05 Cl0B 2.5157(7)
Ru05 Cl0C 2.5063(7)
Ru05 Cl0E 2.5407(7)
Ru05 C028 2.112(3)
Ru05 C02E 2.122(3)
Ru05 C02U 2.124(3)
Ru05 C02X 2.123(3)
Ru05 C02Y 2.081(3)
Ru06 Cl0A 2.5327(7)
Ru06 Cl0D 2.5109(7)
Ru06 Cl0G 2.5063(7)
Ru06 C01Q 2.118(3)
Ru06 C026 2.118(3)
Ru06 C02D 2.080(3)
Ru06 C02G 2.127(3)
Ru06 C02N 2.135(3)
Ru07 Cl0D 2.5245(7)
Ru07 Cl0F 2.5152(7)
Ru07 Cl0G 2.5251(7)
Ru07 C01B 2.091(3)
Ru07 C01O 2.132(3)
Ru07 C01Z 2.122(3)
Ru07 C02C 2.145(3)
Ru07 C02I 2.117(3)
Ru08 Cl0A 2.5168(7)
Ru08 Cl0D 2.5057(7)
Ru08 Cl0F 2.5470(7)
Ru08 C01M 2.115(3)
Ru08 C01W 2.133(3)
Ru08 C01Y 2.082(3)
Ru08 C02K 2.122(3)
Ru08 C02W 2.126(3)
F00H C01U 1.338(4)
F00I C01I 1.341(3)
F00J C01U 1.352(3)
F00K C01U 1.340(3)
F00L C01I 1.361(3)
F00M C01I 1.330(4)
F00N C02J 1.340(4)
F00O C02J 1.345(4)
F00P C02J 1.357(3)
F00Q C02B 1.329(4)
F00R C02Z 1.344(4)
F00S C02O 1.341(4)
F00T C02Q 1.361(5)
F00U C02B 1.353(4)
F00V C02O 1.338(4)
F00W C02Z 1.320(4)
F00X C02T 1.357(4)
F00Y C02B 1.328(4)
F00Z C02Z 1.331(4)
C010 C014 1.421(4)
C010 C01G 1.443(4)
C010 C029 1.501(4)
F011 C02T 1.328(4)
C012 C018 1.499(4)
C012 C01A 1.435(4)
C012 C01H 1.441(4)
F013 C02Q 1.332(6)
C014 C01C 1.434(4)
C014 C023 1.508(4)
C015 C01N 1.451(4)
C015 C01P 1.434(4)
C015 C021 1.500(4)
C016 C019 1.452(4)
C016 C01A 1.449(4)
C016 C01I 1.487(4)
F017 C02T 1.310(4)
C018 H01A 0.9800
C018 H01B 0.9800
C018 H01C 0.9800
C019 C01H 1.432(4)
C019 C022 1.498(4)
C01A C01K 1.499(4)
C01B C01Z 1.444(5)
C01B C02B 1.476(5)
C01B C02I 1.455(4)
C01C C01F 1.435(4)
C01C C02R 1.504(4)
F01D C02Q 1.347(5)
F01E C02O 1.318(5)
C01F C01G 1.457(4)
C01F C02A 1.500(4)
C01G C02J 1.475(4)
C01H C01S 1.495(4)
C01J C01N 1.450(4)
C01J C01T 1.429(4)
C01J C033 1.497(4)
C01K H01D 0.9800
C01K H01E 0.9800
C01K H01F 0.9800
C01L C01R 1.419(5)
C01L C01V 1.424(5)
C01L C034 1.509(5)
C01M C01W 1.428(4)
C01M C01Y 1.430(4)
C01M C02P 1.501(4)
C01N C01U 1.490(4)
C01O C01X 1.501(4)
C01O C02C 1.444(4)
C01O C02I 1.424(4)
C01P C01T 1.440(4)
C01P C02L 1.498(4)
C01Q C02D 1.448(4)
C01Q C02N 1.433(4)
C01Q C036 1.498(4)
C01R C027 1.440(5)
C01R C03C 1.518(5)
C01S H01G 0.9800
C01S H01H 0.9800
C01S H01I 0.9800
C01T C02H 1.499(4)
C01V C020 1.436(5)
C01V C02Q 1.487(5)
C01W C02W 1.431(5)
C01W C031 1.509(4)
C01X H01J 0.9800
C01X H01K 0.9800
C01X H01L 0.9800
C01Y C02K 1.451(4)
C01Y C02Z 1.490(4)
C01Z C02C 1.425(4)
C01Z C02M 1.505(4)
C020 C027 1.430(5)
C020 C03B 1.502(5)
C021 H02A 0.9800
C021 H02B 0.9800
C021 H02C 0.9800
C022 H02D 0.9800
C022 H02E 0.9800
C022 H02F 0.9800
C023 H02G 0.9800
C023 H02H 0.9800
C023 H02I 0.9800
C024 H02Z 0.9800
C024 H 0.9800
C024 HA 0.9800
C024 C02I 1.499(4)
C025 H02 0.9800
C025 HB 0.9800
C025 HC 0.9800
C025 C02C 1.503(5)
C026 C02D 1.442(4)
C026 C02G 1.425(4)
C026 C035 1.508(4)
C027 C038 1.496(5)
C028 C02U 1.411(5)
C028 C02Y 1.433(5)
C028 C037 1.504(5)
C029 H02J 0.9800
C029 H02K 0.9800
C029 H02L 0.9800
C02A H02M 0.9800
C02A H02N 0.9800
C02A H02O 0.9800
C02D C02O 1.484(4)
C02E C02F 1.494(5)
C02E C02X 1.444(5)
C02E C02Y 1.457(5)
C02F H02P 0.9800
C02F H02Q 0.9800
C02F H02R 0.9800
C02G C02N 1.445(4)
C02G C02V 1.495(4)
C02H H02S 0.9800
C02H H02T 0.9800
C02H H02U 0.9800
C02K C02W 1.443(4)
C02K C030 1.497(5)
C02L H02V 0.9800
C02L H02W 0.9800
C02L H02X 0.9800
C02M H0AA 0.9800
C02M HD 0.9800
C02M HE 0.9800
C02N C032 1.499(4)
C02P H1AA 0.9800
C02P HF 0.9800
C02P HG 0.9800
C02R H02Y 0.9800
C02R HH 0.9800
C02R HI 0.9800
C02S H2AA 0.9800
C02S HJ 0.9800
C02S HK 0.9800
C02S C02W 1.498(4)
C02T C02Y 1.489(5)
C02U C02X 1.429(5)
C02U C03A 1.516(5)
C02V H3AA 0.9800
C02V HL 0.9800
C02V HM 0.9800
C02X C039 1.498(5)
C030 H03M 0.9800
C030 H03N 0.9800
C030 H03O 0.9800
C031 H03P 0.9800
C031 H03Q 0.9800
C031 H03R 0.9800
C032 H03S 0.9800
C032 H03T 0.9800
C032 H03U 0.9800
C033 H03A 0.9800
C033 H03B 0.9800
C033 H03C 0.9800
C034 H03V 0.9800
C034 H03W 0.9800
C034 H03X 0.9800
C035 H03Y 0.9800
C035 HN 0.9800
C035 HO 0.9800
C036 H03Z 0.9800
C036 HP 0.9800
C036 HQ 0.9800
C037 H03D 0.9800
C037 H03E 0.9800
C037 H03F 0.9800
C038 H03 0.9800
C038 HR 0.9800
C038 HS 0.9800
C039 H03G 0.9800
C039 H03H 0.9800
C039 H03I 0.9800
C03A H03J 0.9800
C03A H03K 0.9800
C03A H03L 0.9800
C03B H4AA 0.9800
C03B HT 0.9800
C03B HU 0.9800
C03C H5AA 0.9800
C03C HV 0.9800
C03C HW 0.9800

loop_
_geom_torsion_atom_site_label_1
_geom_torsion_atom_site_label_2
_geom_torsion_atom_site_label_3
_geom_torsion_atom_site_label_4
_geom_torsion
Ru01 C012 C01A C016 59.74(17)
Ru01 C012 C01A C01K -120.7(3)
Ru01 C012 C01H C019 -60.11(18)
Ru01 C012 C01H C01S 120.4(3)
Ru01 C016 C019 C01H 60.30(18)
Ru01 C016 C019 C022 -122.1(3)
Ru01 C016 C01A C012 -61.03(18)
Ru01 C016 C01A C01K 119.4(3)
Ru01 C016 C01I F00I 36.7(4)
Ru01 C016 C01I F00L 154.2(2)
Ru01 C016 C01I F00M -86.3(3)
Ru01 C019 C01H C012 60.40(18)
Ru01 C019 C01H C01S -120.1(3)
Ru02 C015 C01N C01J -61.23(19)
Ru02 C015 C01N C01U 128.0(3)
Ru02 C015 C01P C01T 59.37(19)
Ru02 C015 C01P C02L -122.3(3)
Ru02 C01J C01N C015 60.96(19)
Ru02 C01J C01N C01U -127.9(3)
Ru02 C01J C01T C01P -60.06(19)
Ru02 C01J C01T C02H 122.0(3)
Ru02 C01N C01U F00H 79.4(3)
Ru02 C01N C01U F00J -161.5(2)
Ru02 C01N C01U F00K -42.7(4)
Ru02 C01P C01T C01J 59.74(19)
Ru02 C01P C01T C02H -122.3(3)
Ru03 C01L C01R C027 60.4(2)
Ru03 C01L C01R C03C -122.5(3)
Ru03 C01L C01V C020 -61.8(2)
Ru03 C01L C01V C02Q 125.4(3)
Ru03 C01R C027 C020 59.6(2)
Ru03 C01R C027 C038 -123.1(3)
Ru03 C01V C020 C027 -60.9(2)
Ru03 C01V C020 C03B 121.9(3)
Ru03 C01V C02Q F00T 44.3(6)
Ru03 C01V C02Q F013 -76.5(5)
Ru03 C01V C02Q F01D 161.9(3)
Ru03 C020 C027 C01R -59.8(2)
Ru03 C020 C027 C038 123.1(3)
Ru04 C010 C014 C01C 60.00(18)
Ru04 C010 C014 C023 -124.8(3)
Ru04 C010 C01G C01F -61.05(17)
Ru04 C010 C01G C02J 127.9(3)
Ru04 C014 C01C C01F 58.76(18)
Ru04 C014 C01C C02R -123.5(3)
Ru04 C01C C01F C01G 60.17(17)
Ru04 C01C C01F C02A -121.9(3)
Ru04 C01F C01G C010 61.48(17)
Ru04 C01F C01G C02J -127.6(3)
Ru04 C01G C02J F00N -68.5(4)
Ru04 C01G C02J F00O 53.4(4)
Ru04 C01G C02J F00P 172.1(2)
Ru05 C028 C02U C02X 59.8(2)
Ru05 C028 C02U C03A -123.4(3)
Ru05 C028 C02Y C02E -61.7(2)
Ru05 C028 C02Y C02T 125.1(3)
Ru05 C02E C02X C02U -60.0(2)
Ru05 C02E C02X C039 119.6(3)
Ru05 C02E C02Y C028 61.6(2)
Ru05 C02E C02Y C02T -125.5(3)
Ru05 C02U C02X C02E 59.8(2)
Ru05 C02U C02X C039 -119.8(3)
Ru06 C01Q C02D C026 -62.0(2)
Ru06 C01Q C02D C02O 127.7(3)
Ru06 C01Q C02N C02G 59.5(2)
Ru06 C01Q C02N C032 -122.6(3)
Ru06 C026 C02D C01Q 61.9(2)
Ru06 C026 C02D C02O -127.3(3)
Ru06 C026 C02G C02N -60.2(2)
Ru06 C026 C02G C02V 122.1(3)
Ru06 C02D C02O F00S -163.8(2)
Ru06 C02D C02O F00V -47.5(5)
Ru06 C02D C02O F01E 75.3(4)
Ru06 C02G C02N C01Q -59.3(2)
Ru06 C02G C02N C032 122.7(3)
Ru07 C01B C01Z C02C -61.13(19)
Ru07 C01B C01Z C02M 119.9(3)
Ru07 C01B C02B F00Q -36.8(5)
Ru07 C01B C02B F00U -156.0(2)
Ru07 C01B C02B F00Y 84.2(4)
Ru07 C01B C02I C01O 61.18(19)
Ru07 C01B C02I C024 -120.9(3)
Ru07 C01O C02C C01Z 59.27(19)
Ru07 C01O C02C C025 -124.3(3)
Ru07 C01O C02I C01B -59.78(19)
Ru07 C01O C02I C024 122.2(3)
Ru07 C01Z C02C C01O -59.39(19)
Ru07 C01Z C02C C025 124.3(3)
Ru08 C01M C01W C02W 59.6(2)
Ru08 C01M C01W C031 -122.2(3)
Ru08 C01M C01Y C02K -61.5(2)
Ru08 C01M C01Y C02Z 126.8(3)
Ru08 C01W C02W C02K 59.8(2)
Ru08 C01W C02W C02S -119.6(3)
Ru08 C01Y C02K C02W -60.63(19)
Ru08 C01Y C02K C030 123.7(3)
Ru08 C01Y C02Z F00R 175.1(2)
Ru08 C01Y C02Z F00W 56.6(4)
Ru08 C01Y C02Z F00Z -65.3(4)
Ru08 C02K C02W C01W -60.2(2)
Ru08 C02K C02W C02S 119.2(3)
F00X C02T C02Y Ru05 154.2(3)
F00X C02T C02Y C028 62.1(4)
F00X C02T C02Y C02E -109.9(4)
C010 C014 C01C Ru04 -59.64(18)
C010 C014 C01C C01F -0.9(3)
C010 C014 C01C C02R 176.9(3)
C010 C01G C02J F00N -163.9(2)
C010 C01G C02J F00O -42.0(4)
C010 C01G C02J F00P 76.7(4)
F011 C02T C02Y Ru05 38.1(5)
F011 C02T C02Y C028 -54.1(4)
F011 C02T C02Y C02E 134.0(3)
C014 C010 C01G Ru04 60.73(18)
C014 C010 C01G C01F -0.3(3)
C014 C010 C01G C02J -171.3(2)
C014 C01C C01F Ru04 -59.50(18)
C014 C01C C01F C01G 0.7(3)
C014 C01C C01F C02A 178.6(3)
C015 C01N C01U F00H -17.2(4)
C015 C01N C01U F00J 101.9(3)
C015 C01N C01U F00K -139.2(3)
C015 C01P C01T Ru02 -58.92(19)
C015 C01P C01T C01J 0.8(3)
C015 C01P C01T C02H 178.8(3)
C016 C019 C01H Ru01 -59.28(18)
C016 C019 C01H C012 1.1(3)
C016 C019 C01H C01S -179.4(2)
F017 C02T C02Y Ru05 -84.6(4)
F017 C02T C02Y C028 -176.8(3)
F017 C02T C02Y C02E 11.3(5)
C018 C012 C01A Ru01 123.4(3)
C018 C012 C01A C016 -176.9(3)
C018 C012 C01A C01K 2.7(4)
C018 C012 C01H Ru01 -123.4(3)
C018 C012 C01H C019 176.5(2)
C018 C012 C01H C01S -3.0(4)
C019 C016 C01A Ru01 61.19(18)
C019 C016 C01A C012 0.2(3)
C019 C016 C01A C01K -179.4(3)
C019 C016 C01I F00I -55.8(4)
C019 C016 C01I F00L 61.8(3)
C019 C016 C01I F00M -178.7(2)
C01A C012 C01H Ru01 59.07(18)
C01A C012 C01H C019 -1.0(3)
C01A C012 C01H C01S 179.5(2)
C01A C016 C019 Ru01 -61.08(18)
C01A C016 C019 C01H -0.8(3)
C01A C016 C019 C022 176.8(2)
C01A C016 C01I F00I 133.0(3)
C01A C016 C01I F00L -109.5(3)
C01A C016 C01I F00M 10.0(4)
C01B C01Z C02C Ru07 59.53(19)
C01B C01Z C02C C01O 0.1(3)
C01B C01Z C02C C025 -176.2(3)
C01C C01F C01G Ru04 -61.70(17)
C01C C01F C01G C010 -0.2(3)
C01C C01F C01G C02J 170.7(3)
C01F C01G C02J F00N 26.7(4)
C01F C01G C02J F00O 148.6(3)
C01F C01G C02J F00P -92.7(3)
C01G C010 C014 Ru04 -59.26(17)
C01G C010 C014 C01C 0.7(3)
C01G C010 C014 C023 175.9(3)
C01H C012 C01A Ru01 -59.20(18)
C01H C012 C01A C016 0.5(3)
C01H C012 C01A C01K -179.9(2)
C01I C016 C019 Ru01 126.2(3)
C01I C016 C019 C01H -173.5(2)
C01I C016 C019 C022 4.0(4)
C01I C016 C01A Ru01 -126.5(3)
C01I C016 C01A C012 172.5(3)
C01I C016 C01A C01K -7.1(5)
C01J C01N C01U F00H 173.4(3)
C01J C01N C01U F00J -67.5(4)
C01J C01N C01U F00K 51.3(4)
C01L C01R C027 Ru03 -59.97(19)
C01L C01R C027 C020 -0.3(3)
C01L C01R C027 C038 176.9(3)
C01L C01V C020 Ru03 61.7(2)
C01L C01V C020 C027 0.8(3)
C01L C01V C020 C03B -176.3(3)
C01L C01V C02Q F00T -47.1(5)
C01L C01V C02Q F013 -167.9(3)
C01L C01V C02Q F01D 70.5(5)
C01M C01W C02W Ru08 -59.3(2)
C01M C01W C02W C02K 0.5(3)
C01M C01W C02W C02S -178.9(3)
C01M C01Y C02K Ru08 61.5(2)
C01M C01Y C02K C02W 0.9(3)
C01M C01Y C02K C030 -174.8(3)
C01M C01Y C02Z F00R 79.8(4)
C01M C01Y C02Z F00W -38.6(4)
C01M C01Y C02Z F00Z -160.6(3)
C01N C015 C01P Ru02 -59.91(18)
C01N C015 C01P C01T -0.5(3)
C01N C015 C01P C02L 177.8(3)
C01N C01J C01T Ru02 59.30(19)
C01N C01J C01T C01P -0.8(3)
C01N C01J C01T C02H -178.7(3)
C01P C015 C01N Ru02 61.31(19)
C01P C015 C01N C01J 0.1(3)
C01P C015 C01N C01U -170.7(3)
C01Q C02D C02O F00S 99.0(4)
C01Q C02D C02O F00V -144.7(3)
C01Q C02D C02O F01E -21.9(5)
C01R C01L C01V Ru03 60.8(2)
C01R C01L C01V C020 -1.0(3)
C01R C01L C01V C02Q -173.8(3)
C01T C01J C01N Ru02 -60.54(19)
C01T C01J C01N C015 0.4(3)
C01T C01J C01N C01U 171.6(3)
C01V C01L C01R Ru03 -59.5(2)
C01V C01L C01R C027 0.8(3)
C01V C01L C01R C03C 178.0(3)
C01V C020 C027 Ru03 59.5(2)
C01V C020 C027 C01R -0.3(3)
C01V C020 C027 C038 -177.4(3)
C01W C01M C01Y Ru08 60.90(19)
C01W C01M C01Y C02K -0.6(3)
C01W C01M C01Y C02Z -172.3(3)
C01X C01O C02C Ru07 124.0(3)
C01X C01O C02C C01Z -176.7(3)
C01X C01O C02C C025 -0.3(4)
C01X C01O C02I Ru07 -123.6(3)
C01X C01O C02I C01B 176.6(3)
C01X C01O C02I C024 -1.4(5)
C01Y C01M C01W Ru08 -59.50(19)
C01Y C01M C01W C02W 0.1(3)
C01Y C01M C01W C031 178.3(3)
C01Y C02K C02W Ru08 59.36(19)
C01Y C02K C02W C01W -0.8(3)
C01Y C02K C02W C02S 178.5(3)
C01Z C01B C02B F00Q 57.4(4)
C01Z C01B C02B F00U -61.8(4)
C01Z C01B C02B F00Y 178.3(3)
C01Z C01B C02I Ru07 -61.43(19)
C01Z C01B C02I C01O -0.3(3)
C01Z C01B C02I C024 177.7(3)
C020 C01V C02Q F00T 141.6(4)
C020 C01V C02Q F013 20.8(5)
C020 C01V C02Q F01D -100.8(5)
C021 C015 C01N Ru02 -117.6(3)
C021 C015 C01N C01J -178.9(3)
C021 C015 C01N C01U 10.4(5)
C021 C015 C01P Ru02 119.0(3)
C021 C015 C01P C01T 178.4(3)
C021 C015 C01P C02L -3.2(5)
C022 C019 C01H Ru01 123.2(3)
C022 C019 C01H C012 -176.4(2)
C022 C019 C01H C01S 3.1(4)
C023 C014 C01C Ru04 125.1(3)
C023 C014 C01C C01F -176.1(3)
C023 C014 C01C C02R 1.6(4)
C026 C02D C02O F00S -70.0(4)
C026 C02D C02O F00V 46.3(5)
C026 C02D C02O F01E 169.1(3)
C026 C02G C02N Ru06 59.9(2)
C026 C02G C02N C01Q 0.6(3)
C026 C02G C02N C032 -177.4(3)
C028 C02U C02X Ru05 -59.7(2)
C028 C02U C02X C02E 0.2(3)
C028 C02U C02X C039 -179.4(3)
C029 C010 C014 Ru04 121.9(3)
C029 C010 C014 C01C -178.1(2)
C029 C010 C014 C023 -2.9(4)
C029 C010 C01G Ru04 -120.5(3)
C029 C010 C01G C01F 178.5(3)
C029 C010 C01G C02J 7.5(4)
C02A C01F C01G Ru04 120.4(3)
C02A C01F C01G C010 -178.1(3)
C02A C01F C01G C02J -7.2(4)
C02B C01B C01Z Ru07 -127.7(3)
C02B C01B C01Z C02C 171.2(3)
C02B C01B C01Z C02M -7.8(5)
C02B C01B C02I Ru07 127.8(3)
C02B C01B C02I C01O -171.0(3)
C02B C01B C02I C024 6.9(5)
C02C C01O C02I Ru07 60.12(19)
C02C C01O C02I C01B 0.3(3)
C02C C01O C02I C024 -177.6(3)
C02D C01Q C02N Ru06 -59.1(2)
C02D C01Q C02N C02G 0.4(3)
C02D C01Q C02N C032 178.4(3)
C02D C026 C02G Ru06 58.8(2)
C02D C026 C02G C02N -1.4(3)
C02D C026 C02G C02V -179.1(3)
C02F C02E C02X Ru05 -123.2(3)
C02F C02E C02X C02U 176.8(3)
C02F C02E C02X C039 -3.6(5)
C02F C02E C02Y Ru05 122.0(3)
C02F C02E C02Y C028 -176.4(3)
C02F C02E C02Y C02T -3.4(5)
C02G C026 C02D Ru06 -60.3(2)
C02G C026 C02D C01Q 1.6(3)
C02G C026 C02D C02O 172.4(3)
C02I C01B C01Z Ru07 61.20(19)
C02I C01B C01Z C02C 0.1(3)
C02I C01B C01Z C02M -178.9(3)
C02I C01B C02B F00Q -133.2(3)
C02I C01B C02B F00U 107.6(4)
C02I C01B C02B F00Y -12.3(5)
C02I C01O C02C Ru07 -59.58(19)
C02I C01O C02C C01Z -0.3(3)
C02I C01O C02C C025 176.1(3)
C02K C01Y C02Z F00R -90.7(4)
C02K C01Y C02Z F00W 150.9(3)
C02K C01Y C02Z F00Z 28.9(4)
C02L C01P C01T Ru02 122.7(3)
C02L C01P C01T C01J -177.6(3)
C02L C01P C01T C02H 0.4(4)
C02M C01Z C02C Ru07 -121.5(3)
C02M C01Z C02C C01O 179.1(3)
C02M C01Z C02C C025 2.8(5)
C02N C01Q C02D Ru06 60.7(2)
C02N C01Q C02D C026 -1.3(3)
C02N C01Q C02D C02O -171.6(3)
C02P C01M C01W Ru08 121.4(3)
C02P C01M C01W C02W -179.0(3)
C02P C01M C01W C031 -0.8(5)
C02P C01M C01Y Ru08 -120.0(3)
C02P C01M C01Y C02K 178.5(3)
C02P C01M C01Y C02Z 6.8(5)
C02Q C01V C020 Ru03 -126.1(3)
C02Q C01V C020 C027 173.0(3)
C02Q C01V C020 C03B -4.1(5)
C02R C01C C01F Ru04 122.8(3)
C02R C01C C01F C01G -177.0(3)
C02R C01C C01F C02A 0.9(4)
C02U C028 C02Y Ru05 60.6(2)
C02U C028 C02Y C02E -1.0(3)
C02U C028 C02Y C02T -174.3(3)
C02V C02G C02N Ru06 -122.3(3)
C02V C02G C02N C01Q 178.3(3)
C02V C02G C02N C032 0.3(5)
C02X C02E C02Y Ru05 -60.5(2)
C02X C02E C02Y C028 1.1(3)
C02X C02E C02Y C02T 174.1(3)
C02Y C028 C02U Ru05 -59.2(2)
C02Y C028 C02U C02X 0.5(3)
C02Y C028 C02U C03A 177.4(3)
C02Y C02E C02X Ru05 59.2(2)
C02Y C02E C02X C02U -0.8(3)
C02Y C02E C02X C039 178.8(3)
C02Z C01Y C02K Ru08 -126.7(3)
C02Z C01Y C02K C02W 172.7(3)
C02Z C01Y C02K C030 -3.0(5)
C030 C02K C02W Ru08 -124.9(3)
C030 C02K C02W C01W 175.0(3)
C030 C02K C02W C02S -5.7(5)
C031 C01W C02W Ru08 122.5(3)
C031 C01W C02W C02K -177.7(3)
C031 C01W C02W C02S 2.9(5)
C033 C01J C01N Ru02 122.1(3)
C033 C01J C01N C015 -176.9(3)
C033 C01J C01N C01U -5.8(5)
C033 C01J C01T Ru02 -123.4(3)
C033 C01J C01T C01P 176.6(3)
C033 C01J C01T C02H -1.4(5)
C034 C01L C01R Ru03 122.2(3)
C034 C01L C01R C027 -177.4(3)
C034 C01L C01R C03C -0.2(5)
C034 C01L C01V Ru03 -121.1(3)
C034 C01L C01V C020 177.1(3)
C034 C01L C01V C02Q 4.3(5)
C035 C026 C02D Ru06 122.6(3)
C035 C026 C02D C01Q -175.5(3)
C035 C026 C02D C02O -4.7(5)
C035 C026 C02G Ru06 -124.0(3)
C035 C026 C02G C02N 175.8(3)
C035 C026 C02G C02V -1.9(5)
C036 C01Q C02D Ru06 -118.5(3)
C036 C01Q C02D C026 179.6(3)
C036 C01Q C02D C02O 9.2(5)
C036 C01Q C02N Ru06 120.1(3)
C036 C01Q C02N C02G 179.6(3)
C036 C01Q C02N C032 -2.4(5)
C037 C028 C02U Ru05 120.9(3)
C037 C028 C02U C02X -179.3(3)
C037 C028 C02U C03A -2.4(5)
C037 C028 C02Y Ru05 -119.6(3)
C037 C028 C02Y C02E 178.8(3)
C037 C028 C02Y C02T 5.5(5)
C03A C02U C02X Ru05 123.4(3)
C03A C02U C02X C02E -176.7(3)
C03A C02U C02X C039 3.6(5)
C03B C020 C027 Ru03 -123.3(3)
C03B C020 C027 C01R 176.9(3)
C03B C020 C027 C038 -0.2(5)
C03C C01R C027 Ru03 122.7(3)
C03C C01R C027 C020 -177.6(3)
C03C C01R C027 C038 -0.4(5)
